data_7133222
loop_
_publ_author_name
'Zhou, Xiaocong'
'Wang, Jian'
'Ma, Dumei'
'Shen, Yirui'
'Zhao, Yufen'
'Wu, Ju'

_publ_section_title
;
 Electrochemical synthesis of phosphorylated azaspiro[4.5]di/trienones
 through dearomative spirocyclization.
;
_journal_issue 57
_journal_name_full 'Chemical communications (Cambridge, England)'
_journal_page_first 7351
_journal_page_last 7354
_journal_paper_doi 10.1039/d4cc02638a
_journal_volume 60
_journal_year 2024
_chemical_formula_moiety 'C29.002 H25.669 N O4.001 P, C29 H26 N O4 P'
_chemical_formula_sum 'C58 H51.67 N2 O8 P2'
_chemical_formula_weight 966.67
_space_group_crystal_system orthorhombic
_space_group_IT_number 61
_space_group_name_Hall '-P 2ac 2ab'
_space_group_name_H-M_alt 'P b c a'
_atom_sites_solution_hydrogens geom
_atom_sites_solution_primary dual
_audit_creation_date 2023-12-07
_audit_creation_method
;
Olex2 1.5
(compiled 2023.08.24 svn.re1ec1418 for OlexSys, GUI svn.r6817)
;
_audit_update_record
;
2024-03-12 deposited with the CCDC.	2024-06-18 downloaded from the CCDC.
;
_cell_angle_alpha 90
_cell_angle_beta 90
_cell_angle_gamma 90
_cell_formula_units_Z 8
_cell_length_a 21.3419(5)
_cell_length_b 21.1766(5)
_cell_length_c 21.9827(5)
_cell_measurement_reflns_used 9928
_cell_measurement_temperature 200.00
_cell_measurement_theta_max 68.06
_cell_measurement_theta_min 4.18
_cell_volume 9935.1(4)
_computing_cell_refinement 'SAINT V8.40B (?, 2016)'
_computing_data_reduction 'SAINT V8.40B (?, 2016)'
_computing_molecular_graphics 'Olex2 1.5 (Dolomanov et al., 2009)'
_computing_publication_material 'Olex2 1.5 (Dolomanov et al., 2009)'
_computing_structure_refinement 'SHELXL 2018/3 (Sheldrick, 2015)'
_computing_structure_solution 'SHELXT 2018/2 (Sheldrick, 2018)'
_diffrn_ambient_temperature 200.00
_diffrn_measured_fraction_theta_full 0.998
_diffrn_measured_fraction_theta_max 0.997
_diffrn_measurement_device_type 'Bruker APEX-II CCD'
_diffrn_measurement_method '\f and \w scans'
_diffrn_radiation_type CuK\a
_diffrn_radiation_wavelength 1.54178
_diffrn_reflns_av_R_equivalents 0.0695
_diffrn_reflns_av_unetI/netI 0.0244
_diffrn_reflns_Laue_measured_fraction_full 0.998
_diffrn_reflns_Laue_measured_fraction_max 0.997
_diffrn_reflns_limit_h_max 25
_diffrn_reflns_limit_h_min -24
_diffrn_reflns_limit_k_max 25
_diffrn_reflns_limit_k_min -25
_diffrn_reflns_limit_l_max 25
_diffrn_reflns_limit_l_min -26
_diffrn_reflns_number 129557
_diffrn_reflns_point_group_measured_fraction_full 0.998
_diffrn_reflns_point_group_measured_fraction_max 0.997
_diffrn_reflns_theta_full 67.679
_diffrn_reflns_theta_max 68.366
_diffrn_reflns_theta_min 3.562
_diffrn_source_current 1.2
_diffrn_source_power 0.06
_diffrn_source_voltage 50.0
_diffrn_standards_number 0
_exptl_absorpt_coefficient_mu 1.271
_exptl_absorpt_correction_T_max 0.7531
_exptl_absorpt_correction_T_min 0.7032
_exptl_absorpt_correction_type none
_exptl_absorpt_process_details
;
SADABS-2016/2 (Bruker,2016/2) was used for absorption correction.
wR2(int) was 0.0879 before and 0.0657 after correction.
The Ratio of minimum to maximum transmission is 0.9337.
The \l/2 correction factor is Not present.
;
_exptl_crystal_colour colourless
_exptl_crystal_density_diffrn 1.293
_exptl_crystal_description needle
_exptl_crystal_F_000 4062
_refine_diff_density_max 0.246
_refine_diff_density_min -0.309
_refine_diff_density_rms 0.046
_refine_ls_extinction_method none
_refine_ls_goodness_of_fit_ref 1.176
_refine_ls_hydrogen_treatment constr
_refine_ls_matrix_type full
_refine_ls_number_parameters 841
_refine_ls_number_reflns 9094
_refine_ls_number_restraints 0
_refine_ls_restrained_S_all 1.176
_refine_ls_R_factor_all 0.0719
_refine_ls_R_factor_gt 0.0652
_refine_ls_shift/su_max 0.004
_refine_ls_shift/su_mean 0.000
_refine_ls_structure_factor_coef Fsqd
_refine_ls_weighting_details 'w=1/[\s^2^(Fo^2^)+(0.0382P)^2^+12.3594P] where P=(Fo^2^+2Fc^2^)/3'
_refine_ls_weighting_scheme calc
_refine_ls_wR_factor_gt 0.1534
_refine_ls_wR_factor_ref 0.1565
_reflns_Friedel_coverage 0.000
_reflns_number_gt 7954
_reflns_number_total 9094
_reflns_threshold_expression 'I > 2\s(I)'
_cod_data_source_file d4cc02638a2.cif
_cod_data_source_block 11
_cod_depositor_comments 'Adding full bibliography for 7133221--7133223.cif.'
_cod_database_code 7133222
_shelx_shelxl_version_number 2018/3
_shelx_space_group_comment
;
The symmetry employed for this shelxl refinement is uniquely defined
by the following loop, which should always be used as a source of
symmetry information in preference to the above space-group names.
They are only intended as comments.
;
_olex2_refinement_description
;
1. Fixed Uiso
 At 1.2 times of:
  All C(H) groups
 At 1.5 times of:
  All C(H,H,H) groups
2. Others
 Fixed Sof: C26(0.5) C0(0.5) H0(0.5) C22(0.5) H22(0.5) C23(0.5) H23(0.5)
 C24(0.5) H24(0.5) C25(0.5) H25(0.5) C27(0.5) C30(0.5) H30(0.5) C32(0.5)
 H32(0.5) C31(0.5) H31(0.5) C29(0.5) H29(0.5) C28(0.5) H28(0.5) C2(0.667)
 H2(0.667) O00Y(0.667) C9(0.667) H9(0.667) H01E(0.667) C12(0.667) O01G(0.5)
 C8(0.667) O3(0.667) C11(0.667) H11(0.667) O01T(0.333333) O01U(0.5) O01W(0.5)
 O01X(0.5) C7(0.667) H7A(0.667) H7B(0.667) H7C(0.667) C020(0.5) H02D(0.5)
 H02E(0.5) H02F(0.5) O021(0.333333) C022(0.5) H02G(0.5) H02H(0.5) H02I(0.5)
 C023(0.333333) H02A(0.333333) H02B(0.333333) H02C(0.333333) C4(0.333333)
 H4(0.333333) C5(0.333333) H5(0.333333) C6(0.333333) C10(0.333333)
 H10(0.333333) C18(0.333333) C14(0.5) H14(0.5) C1(0.5) H1(0.5) C13(0.5) C3(0.5)
 C15(0.5) C17(0.5) H17(0.5) C20(0.5) H20(0.5) C16(0.5) H16(0.5) C19(0.5)
 C21(0.5) H21(0.5) C1A(0.5) H1A(0.5) C1F(0.5) C1E(0.5) H1E(0.5) C1D(0.5)
 H1D(0.5) C1C(0.5) H1C(0.5) C1B(0.5) H1B(0.5) C1G(0.5) C1H(0.5) H1H(0.5)
 C1I(0.5) H1I(0.5) C1K(0.5) H1K(0.5) C1L(0.5) H1L(0.5) C1J(0.5) H1J(0.5)
3.a Ternary CH refined with riding coordinates:
 C009(H009), C00C(H00D), C00D(H00E), C00F(H00F)
3.b Aromatic/amide H refined with riding coordinates:
 C0(H0), C22(H22), C23(H23), C24(H24), C25(H25), C00L(H00L), C30(H30),
 C32(H32), C31(H31), C29(H29), C28(H28), C00O(H00O), C00P(H00P), C00S(H00S),
 C2(H2), C00U(H00U), C00V(H00V), C00X(H00X), C00Z(H00Z), C011(H011), C012(H012),
  C013(H013), C014(H014), C015(H015), C9(H9), C017(H017), C019(H019),
 C01D(H01D), C01E(H01E), C01I(H01I), C01J(H01J), C11(H11), C01Q(H01Q), C4(H4),
 C5(H5), C10(H10), C14(H14), C1(H1), C17(H17), C20(H20), C16(H16), C21(H21),
 C1A(H1A), C1E(H1E), C1D(H1D), C1C(H1C), C1B(H1B), C1H(H1H), C1I(H1I), C1K(H1K),
  C1L(H1L), C1J(H1J)
3.c Fitted hexagon refined as free rotating group:
 C26(C0,C22,C23,C24,C25), C27(C30,C32,C31,C29,C28), C1A(C1F,C1E,C1D,C1C,C1B),
 C1G(C1H,C1I,C1K,C1L,C1J)
3.d Idealised Me refined as rotating group:
 C00Q(H00A,H00B,H00C), C00R(H00G,H00H,H00I), C7(H7A,H7B,H7C), C020(H02D,H02E,
 H02F), C022(H02G,H02H,H02I), C023(H02A,H02B,H02C)
;
_olex2_submission_special_instructions 'No special instructions were received'

loop_
_space_group_symop_operation_xyz
'x, y, z'
'-x+1/2, -y, z+1/2'
'-x, y+1/2, -z+1/2'
'x+1/2, -y+1/2, -z'
'-x, -y, -z'
'x-1/2, y, -z-1/2'
'x, -y-1/2, z-1/2'
'-x-1/2, y-1/2, z'

loop_
_atom_site_label
_atom_site_type_symbol
_atom_site_fract_x
_atom_site_fract_y
_atom_site_fract_z
_atom_site_U_iso_or_equiv
_atom_site_adp_type
_atom_site_occupancy
_atom_site_site_symmetry_order
_atom_site_calc_flag
_atom_site_refinement_flags_posn
_atom_site_refinement_flags_adp
_atom_site_refinement_flags_occupancy
_atom_site_disorder_assembly
_atom_site_disorder_group
P001 P 0.49561(3) 0.47632(3) 0.81211(3) 0.03812(18) Uani 1 1 d . . . . .
P002 P 0.57126(3) 0.77142(3) 0.26538(3) 0.03887(18) Uani 1 1 d . . . . .
O003 O 0.57104(10) 0.70195(9) 0.25601(10) 0.0486(5) Uani 1 1 d . . . . .
O004 O 0.51216(11) 0.54459(9) 0.81075(10) 0.0515(5) Uani 1 1 d . . . . .
O005 O 0.57371(10) 0.42943(11) 0.69736(10) 0.0539(6) Uani 1 1 d . . . . .
O006 O 0.45038(11) 0.81734(13) 0.18755(11) 0.0610(6) Uani 1 1 d . . . . .
N007 N 0.49801(11) 0.47354(12) 0.63803(11) 0.0422(6) Uani 1 1 d . . . . .
N008 N 0.39103(11) 0.77620(13) 0.26421(11) 0.0454(6) Uani 1 1 d . . . . .
C009 C 0.46846(12) 0.44889(13) 0.73796(12) 0.0348(6) Uani 1 1 d . . . . .
H009 H 0.450238 0.405557 0.741743 0.042 Uiso 1 1 calc R U . . .
C00A C 0.52059(13) 0.44899(13) 0.69029(14) 0.0398(6) Uani 1 1 d . . . . .
C00B C 0.35162(13) 0.48732(15) 0.72837(13) 0.0426(7) Uani 1 1 d . . . . .
C00C C 0.46700(13) 0.75766(14) 0.33928(13) 0.0397(6) Uani 1 1 d . . . . .
H00D H 0.477737 0.713291 0.327690 0.048 Uiso 1 1 calc R U . . .
C00D C 0.49459(13) 0.80046(13) 0.28923(13) 0.0381(6) Uani 1 1 d . . . . .
H00E H 0.498938 0.844438 0.305249 0.046 Uiso 1 1 calc R U . . .
C26 C 0.6240(3) 0.7977(4) 0.3229(4) 0.048(5) Uani 0.5 1 d G . P A 2
C0 C 0.6706(3) 0.7554(3) 0.3398(3) 0.050(2) Uani 0.5 1 d G . P A 2
H0 H 0.671228 0.714038 0.323042 0.060 Uiso 0.5 1 calc R U P A 2
C22 C 0.7164(3) 0.7736(4) 0.3812(3) 0.069(3) Uani 0.5 1 d G . P A 2
H22 H 0.748266 0.744696 0.392791 0.083 Uiso 0.5 1 calc R U P A 2
C23 C 0.7155(4) 0.8341(4) 0.4057(4) 0.062(3) Uani 0.5 1 d G . P A 2
H23 H 0.746765 0.846552 0.434034 0.074 Uiso 0.5 1 calc R U P A 2
C24 C 0.6688(5) 0.8764(4) 0.3888(6) 0.077(4) Uani 0.5 1 d G . P A 2
H24 H 0.668226 0.917752 0.405530 0.093 Uiso 0.5 1 calc R U P A 2
C25 C 0.6231(4) 0.8582(4) 0.3474(5) 0.054(3) Uani 0.5 1 d G . P A 2
H25 H 0.591187 0.887096 0.335781 0.065 Uiso 0.5 1 calc R U P A 2
C00F C 0.41937(13) 0.49446(13) 0.71023(12) 0.0360(6) Uani 1 1 d . . . . .
H00F H 0.432254 0.538153 0.722117 0.043 Uiso 1 1 calc R U . . .
C00G C 0.55908(14) 0.42664(14) 0.83782(13) 0.0429(7) Uani 1 1 d . . . . .
C00H C 0.44459(14) 0.79927(14) 0.23974(14) 0.0435(7) Uani 1 1 d . . . . .
C00I C 0.59616(13) 0.81444(15) 0.19932(14) 0.0434(7) Uani 1 1 d . . . . .
C00J C 0.48882(14) 0.76625(16) 0.40373(14) 0.0473(7) Uani 1 1 d . . . . .
C00K C 0.43061(14) 0.48869(16) 0.63958(13) 0.0453(7) Uani 1 1 d . . . . .
C00L C 0.59298(15) 0.88006(16) 0.19568(16) 0.0528(8) Uani 1 1 d . . . . .
H00L H 0.572060 0.903391 0.226500 0.063 Uiso 1 1 calc R U . . .
C27 C 0.4320(5) 0.4559(6) 0.8659(4) 0.038(3) Uani 0.5 1 d G . P B 2
C30 C 0.4216(5) 0.5006(5) 0.9111(4) 0.081(4) Uani 0.5 1 d G . P B 2
H30 H 0.445890 0.538203 0.912123 0.097 Uiso 0.5 1 calc R U P B 2
C32 C 0.3756(6) 0.4904(5) 0.9548(4) 0.120(6) Uani 0.5 1 d G . P B 2
H32 H 0.368486 0.520930 0.985655 0.144 Uiso 0.5 1 calc R U P B 2
C31 C 0.3400(6) 0.4354(6) 0.9533(5) 0.096(5) Uani 0.5 1 d G . P B 2
H31 H 0.308616 0.428396 0.983130 0.115 Uiso 0.5 1 calc R U P B 2
C29 C 0.3505(6) 0.3907(5) 0.9081(6) 0.072(5) Uani 0.5 1 d G . P B 2
H29 H 0.326151 0.353133 0.907075 0.086 Uiso 0.5 1 calc R U P B 2
C28 C 0.3964(6) 0.4010(6) 0.8644(5) 0.038(2) Uani 0.5 1 d G . P B 2
H28 H 0.403555 0.370404 0.833543 0.045 Uiso 0.5 1 calc R U P B 2
C00N C 0.39394(14) 0.76478(16) 0.32999(15) 0.0491(8) Uani 1 1 d . . . . .
C00O C 0.55278(16) 0.36154(16) 0.84172(16) 0.0543(8) Uani 1 1 d . . . . .
H00O H 0.517576 0.341230 0.823932 0.065 Uiso 1 1 calc R U . . .
C00P C 0.32190(15) 0.42899(18) 0.73276(16) 0.0549(8) Uani 1 1 d . . . . .
H00P H 0.345048 0.391279 0.726241 0.066 Uiso 1 1 calc R U . . .
C00Q C 0.53145(16) 0.47067(18) 0.58046(15) 0.0546(8) Uani 1 1 d . . . . .
H00A H 0.572474 0.450938 0.586756 0.082 Uiso 1 1 calc R U . . .
H00B H 0.537194 0.513511 0.564549 0.082 Uiso 1 1 calc R U . . .
H00C H 0.507208 0.445630 0.551277 0.082 Uiso 1 1 calc R U . . .
C00R C 0.33115(15) 0.77670(18) 0.23208(16) 0.0583(9) Uani 1 1 d . . . . .
H00G H 0.335742 0.799672 0.193633 0.087 Uiso 1 1 calc R U . . .
H00H H 0.299468 0.797574 0.257316 0.087 Uiso 1 1 calc R U . . .
H00I H 0.318059 0.733204 0.223718 0.087 Uiso 1 1 calc R U . . .
C00S C 0.62021(17) 0.91106(19) 0.14735(17) 0.0621(9) Uani 1 1 d . . . . .
H00S H 0.618944 0.955858 0.145410 0.074 Uiso 1 1 calc R U . . .
C2 C 0.4156(5) 0.5441(3) 0.6095(5) 0.0409(18) Uani 0.667 1 d . . P C -1
H2 H 0.438143 0.581482 0.619063 0.049 Uiso 0.667 1 calc R U P C -1
C00U C 0.62548(17) 0.78086(18) 0.15333(16) 0.0584(9) Uani 1 1 d . . . . .
H00U H 0.627751 0.736104 0.155300 0.070 Uiso 1 1 calc R U . . .
C00V C 0.31648(17) 0.54138(19) 0.73896(18) 0.0638(10) Uani 1 1 d . . . . .
H00V H 0.336189 0.581505 0.736250 0.077 Uiso 1 1 calc R U . . .
C00X C 0.61080(17) 0.45600(18) 0.86208(18) 0.0637(10) Uani 1 1 d . . . . .
H00X H 0.615682 0.500434 0.858467 0.076 Uiso 1 1 calc R U . . .
O00Y O 0.34972(19) 0.59800(18) 0.53680(17) 0.0654(10) Uani 0.667 1 d . . P C -1
C00Z C 0.64916(18) 0.8774(2) 0.10198(18) 0.0691(11) Uani 1 1 d . . . . .
H00Z H 0.667691 0.899118 0.068708 0.083 Uiso 1 1 calc R U . . .
C011 C 0.59772(19) 0.32641(19) 0.87147(18) 0.0664(10) Uani 1 1 d . . . . .
H011 H 0.593451 0.281838 0.874152 0.080 Uiso 1 1 calc R U . . .
C012 C 0.65157(19) 0.8129(2) 0.10425(17) 0.0709(11) Uani 1 1 d . . . . .
H012 H 0.671082 0.790027 0.072283 0.085 Uiso 1 1 calc R U . . .
C013 C 0.25885(18) 0.4258(2) 0.74655(18) 0.0709(11) Uani 1 1 d . . . . .
H013 H 0.238752 0.385851 0.749234 0.085 Uiso 1 1 calc R U . . .
C014 C 0.6482(2) 0.3555(2) 0.89705(18) 0.0760(12) Uani 1 1 d . . . . .
H014 H 0.678328 0.331062 0.918521 0.091 Uiso 1 1 calc R U . . .
C015 C 0.49802(19) 0.82460(19) 0.42982(18) 0.0680(10) Uani 1 1 d . . . . .
H015 H 0.492062 0.861531 0.405973 0.082 Uiso 1 1 calc R U . . .
C9 C 0.3960(4) 0.4274(3) 0.6164(3) 0.0432(15) Uani 0.667 1 d . . P C -1
H9 H 0.406432 0.387578 0.633507 0.052 Uiso 0.667 1 calc R U P C -1
C017 C 0.49948(18) 0.7141(2) 0.43898(18) 0.0691(10) Uani 1 1 d . . . . .
H017 H 0.493657 0.673210 0.422165 0.083 Uiso 1 1 calc R U . . .
C019 C 0.22487(19) 0.4803(3) 0.7565(2) 0.0880(15) Uani 1 1 d . . . . .
H019 H 0.181413 0.477891 0.765488 0.106 Uiso 1 1 calc R U . . .
C01D C 0.6562(2) 0.4200(2) 0.8921(2) 0.0806(13) Uani 1 1 d . . . . .
H01D H 0.692185 0.439721 0.908991 0.097 Uiso 1 1 calc R U . . .
C01E C 0.2540(2) 0.5383(3) 0.7532(2) 0.0907(15) Uani 1 1 d . . . . .
H01E H 0.230949 0.575816 0.760832 0.109 Uiso 0.667 1 calc R U P . .
C12 C 0.3692(4) 0.5469(4) 0.5662(3) 0.0489(15) Uani 0.667 1 d . . P C -1
O01G O 0.29313(19) 0.8477(3) 0.4439(2) 0.0626(14) Uani 0.5 1 d . . P D -1
C01I C 0.5157(2) 0.8305(3) 0.4898(2) 0.0885(14) Uani 1 1 d . . . . .
H01I H 0.520503 0.871199 0.507405 0.106 Uiso 1 1 calc R U . . .
C01J C 0.5263(2) 0.7774(3) 0.5241(2) 0.0985(17) Uani 1 1 d . . . . .
H01J H 0.539032 0.781363 0.565362 0.118 Uiso 1 1 calc R U . . .
C8 C 0.3334(4) 0.4909(6) 0.5476(4) 0.064(2) Uani 0.667 1 d . . P C -1
O3 O 0.2905(3) 0.4922(3) 0.5118(3) 0.1059(18) Uani 0.667 1 d . . P C -1
C11 C 0.3520(3) 0.4306(4) 0.5730(3) 0.0586(16) Uani 0.667 1 d . . P C -1
H11 H 0.332843 0.392940 0.558788 0.070 Uiso 0.667 1 calc R U P C -1
C01Q C 0.5189(3) 0.7203(3) 0.4996(2) 0.1003(17) Uani 1 1 d . . . . .
H01Q H 0.526762 0.683649 0.523291 0.120 Uiso 1 1 calc R U . . .
O01T O 0.3099(2) 0.4241(3) 0.5346(2) 0.0395(14) Uani 0.3333 1 d . . P C 1
O01U O 0.2930(3) 0.6712(3) 0.4267(3) 0.0706(14) Uani 0.5 1 d . . P D 1
O01W O 0.2823(3) 0.7780(5) 0.4820(3) 0.098(2) Uani 0.5 1 d . . P D 1
O01X O 0.2648(4) 0.7251(4) 0.4670(4) 0.113(3) Uani 0.5 1 d . . P D -1
C7 C 0.3802(3) 0.6557(3) 0.5528(3) 0.0753(18) Uani 0.667 1 d . . P C -1
H7A H 0.361357 0.690618 0.530020 0.113 Uiso 0.667 1 calc R U P C -1
H7B H 0.424854 0.652695 0.542863 0.113 Uiso 0.667 1 calc R U P C -1
H7C H 0.375272 0.663254 0.596521 0.113 Uiso 0.667 1 calc R U P C -1
C020 C 0.3063(4) 0.9090(4) 0.4292(5) 0.102(4) Uani 0.5 1 d . . P D -1
H02D H 0.294743 0.916806 0.386715 0.153 Uiso 0.5 1 calc R U P D -1
H02E H 0.351160 0.916913 0.434671 0.153 Uiso 0.5 1 calc R U P D -1
H02F H 0.282297 0.937324 0.455730 0.153 Uiso 0.5 1 calc R U P D -1
O021 O 0.3030(5) 0.5483(5) 0.5046(5) 0.107(4) Uani 0.3333 1 d . . P C 1
C022 C 0.3029(4) 0.6104(4) 0.4006(4) 0.074(2) Uani 0.5 1 d . . P D 1
H02G H 0.289253 0.610787 0.358016 0.111 Uiso 0.5 1 calc R U P D 1
H02H H 0.278764 0.578834 0.423197 0.111 Uiso 0.5 1 calc R U P D 1
H02I H 0.347579 0.599841 0.402537 0.111 Uiso 0.5 1 calc R U P D 1
C023 C 0.3131(4) 0.3617(5) 0.5523(4) 0.046(2) Uani 0.3333 1 d . . P C 1
H02A H 0.285065 0.336376 0.526780 0.069 Uiso 0.3333 1 calc R U P C 1
H02B H 0.300356 0.358015 0.594933 0.069 Uiso 0.3333 1 calc R U P C 1
H02C H 0.356205 0.346442 0.547650 0.069 Uiso 0.3333 1 calc R U P C 1
C4 C 0.3845(6) 0.5798(6) 0.5712(5) 0.048(3) Uani 0.3333 1 d . . P C 1
H4 H 0.381843 0.622481 0.558077 0.058 Uiso 0.3333 1 calc R U P C 1
C5 C 0.3932(6) 0.4525(5) 0.6038(6) 0.032(3) Uani 0.3333 1 d . . P C 1
H5 H 0.398871 0.408284 0.608679 0.038 Uiso 0.3333 1 calc R U P C 1
C6 C 0.3413(7) 0.5342(7) 0.5428(7) 0.058(4) Uani 0.3333 1 d . . P C 1
C10 C 0.4251(12) 0.5668(7) 0.6119(12) 0.051(5) Uani 0.3333 1 d . . P C 1
H10 H 0.452024 0.598802 0.627180 0.061 Uiso 0.3333 1 calc R U P C 1
C18 C 0.3499(5) 0.4685(7) 0.5629(5) 0.029(2) Uani 0.3333 1 d . . P C 1
C14 C 0.3615(6) 0.8086(4) 0.3647(6) 0.043(3) Uani 0.5 1 d . . P D -1
H14 H 0.369268 0.851562 0.354799 0.052 Uiso 0.5 1 calc R U P D -1
C1 C 0.3620(7) 0.7162(5) 0.3519(6) 0.046(3) Uani 0.5 1 d . . P D 1
H1 H 0.366744 0.676615 0.332107 0.055 Uiso 0.5 1 calc R U P D 1
C13 C 0.3221(4) 0.7993(6) 0.4089(5) 0.046(2) Uani 0.5 1 d . . P D -1
C3 C 0.3222(6) 0.7190(6) 0.4017(4) 0.053(2) Uani 0.5 1 d . . P D 1
C15 C 0.3006(5) 0.7381(8) 0.4280(7) 0.073(4) Uani 0.5 1 d . . P D -1
C17 C 0.3353(5) 0.8339(6) 0.4079(5) 0.069(3) Uani 0.5 1 d . . P D 1
H17 H 0.323686 0.873680 0.424416 0.083 Uiso 0.5 1 calc R U P D 1
C20 C 0.3260(4) 0.6858(5) 0.3876(5) 0.063(3) Uani 0.5 1 d . . P D -1
H20 H 0.312625 0.643854 0.395721 0.076 Uiso 0.5 1 calc R U P D -1
C16 C 0.3741(6) 0.8318(5) 0.3612(6) 0.046(2) Uani 0.5 1 d . . P D 1
H16 H 0.390681 0.869988 0.345327 0.056 Uiso 0.5 1 calc R U P D 1
C19 C 0.3115(5) 0.7795(9) 0.4332(7) 0.075(5) Uani 0.5 1 d . . P D 1
C21 C 0.3645(7) 0.6942(5) 0.3430(8) 0.051(3) Uani 0.5 1 d . . P D -1
H21 H 0.375792 0.659647 0.317637 0.061 Uiso 0.5 1 calc R U P D -1
C1A C 0.6525(4) 0.7457(3) 0.3613(3) 0.062(3) Uani 0.5 1 d G . P A 1
H1A H 0.641173 0.702891 0.354357 0.075 Uiso 0.5 1 calc R U P A 1
C1F C 0.6273(3) 0.7932(4) 0.3253(3) 0.036(4) Uani 0.5 1 d G . P A 1
C1E C 0.6438(4) 0.8558(3) 0.3355(5) 0.055(3) Uani 0.5 1 d G . P A 1
H1E H 0.626591 0.888307 0.310899 0.067 Uiso 0.5 1 calc R U P A 1
C1D C 0.6857(5) 0.8708(3) 0.3818(5) 0.062(3) Uani 0.5 1 d G . P A 1
H1D H 0.697007 0.913600 0.388769 0.074 Uiso 0.5 1 calc R U P A 1
C1C C 0.7109(4) 0.8233(4) 0.4178(4) 0.071(4) Uani 0.5 1 d G . P A 1
H1C H 0.739506 0.833539 0.449433 0.085 Uiso 0.5 1 calc R U P A 1
C1B C 0.6943(3) 0.7607(4) 0.4076(3) 0.068(3) Uani 0.5 1 d G . P A 1
H1B H 0.711590 0.728184 0.432228 0.082 Uiso 0.5 1 calc R U P A 1
C1G C 0.4393(6) 0.4624(7) 0.8677(4) 0.056(4) Uani 0.5 1 d G . P B 1
C1H C 0.3946(8) 0.4154(7) 0.8598(6) 0.063(5) Uani 0.5 1 d G . P B 1
H1H H 0.391338 0.394157 0.821861 0.076 Uiso 0.5 1 calc R U P B 1
C1I C 0.3546(7) 0.3996(7) 0.9073(9) 0.096(7) Uani 0.5 1 d G . P B 1
H1I H 0.324015 0.367497 0.901858 0.116 Uiso 0.5 1 calc R U P B 1
C1K C 0.3593(7) 0.4308(7) 0.9628(7) 0.131(9) Uani 0.5 1 d G . P B 1
H1K H 0.332006 0.419934 0.995235 0.158 Uiso 0.5 1 calc R U P B 1
C1L C 0.4041(6) 0.4777(6) 0.9707(4) 0.111(6) Uani 0.5 1 d G . P B 1
H1L H 0.407318 0.499030 1.008615 0.133 Uiso 0.5 1 calc R U P B 1
C1J C 0.4441(5) 0.4936(6) 0.9232(5) 0.071(3) Uani 0.5 1 d G . P B 1
H1J H 0.474641 0.525690 0.928619 0.085 Uiso 0.5 1 calc R U P B 1

loop_
_atom_site_aniso_label
_atom_site_aniso_U_11
_atom_site_aniso_U_22
_atom_site_aniso_U_33
_atom_site_aniso_U_23
_atom_site_aniso_U_13
_atom_site_aniso_U_12
P001 0.0428(4) 0.0339(4) 0.0377(4) 0.0019(3) -0.0048(3) 0.0014(3)
P002 0.0366(4) 0.0363(4) 0.0437(4) -0.0051(3) 0.0009(3) -0.0028(3)
O003 0.0475(12) 0.0387(11) 0.0595(13) -0.0098(10) 0.0057(10) -0.0026(9)
O004 0.0625(14) 0.0362(11) 0.0557(13) 0.0015(10) -0.0158(11) -0.0029(10)
O005 0.0391(12) 0.0665(14) 0.0559(13) 0.0109(11) 0.0062(10) 0.0129(10)
O006 0.0517(13) 0.0833(17) 0.0480(13) 0.0150(12) -0.0077(11) -0.0134(12)
N007 0.0391(13) 0.0511(14) 0.0363(13) -0.0016(11) 0.0029(10) 0.0038(11)
N008 0.0346(13) 0.0597(16) 0.0420(14) -0.0001(12) -0.0023(10) -0.0004(11)
C009 0.0317(13) 0.0350(13) 0.0376(14) 0.0002(11) 0.0014(11) 0.0003(11)
C00A 0.0375(15) 0.0389(15) 0.0430(16) 0.0011(12) -0.0008(12) 0.0004(12)
C00B 0.0354(15) 0.0556(18) 0.0368(15) -0.0048(13) -0.0017(12) 0.0044(13)
C00C 0.0357(14) 0.0398(15) 0.0436(16) -0.0027(13) 0.0010(12) 0.0025(12)
C00D 0.0387(15) 0.0337(14) 0.0419(15) -0.0025(12) -0.0024(12) -0.0001(11)
C26 0.041(8) 0.053(9) 0.051(8) 0.017(6) 0.012(6) 0.018(6)
C0 0.046(4) 0.036(4) 0.069(6) -0.002(4) -0.010(4) 0.008(3)
C22 0.051(5) 0.072(6) 0.085(7) 0.002(5) -0.024(5) 0.024(4)
C23 0.054(7) 0.062(6) 0.069(6) -0.015(5) -0.026(5) 0.002(5)
C24 0.072(8) 0.071(7) 0.088(9) -0.010(6) -0.036(6) 0.020(5)
C25 0.044(6) 0.054(5) 0.065(6) -0.015(4) -0.012(4) 0.007(4)
C00F 0.0369(14) 0.0379(14) 0.0331(14) -0.0038(11) -0.0025(11) 0.0020(11)
C00G 0.0456(16) 0.0466(16) 0.0365(15) 0.0014(13) -0.0024(13) 0.0055(13)
C00H 0.0404(16) 0.0402(15) 0.0501(18) -0.0007(14) -0.0040(13) -0.0034(12)
C00I 0.0370(15) 0.0507(17) 0.0426(16) -0.0055(13) -0.0012(12) -0.0065(13)
C00J 0.0362(15) 0.060(2) 0.0460(17) 0.0004(15) -0.0007(13) 0.0035(14)
C00K 0.0380(15) 0.064(2) 0.0334(15) -0.0055(14) -0.0034(12) 0.0058(14)
C00L 0.0481(18) 0.0547(19) 0.055(2) 0.0055(16) -0.0022(15) -0.0016(15)
C27 0.044(5) 0.052(8) 0.019(4) -0.002(4) 0.013(4) 0.006(5)
C30 0.099(10) 0.087(8) 0.056(7) -0.015(6) 0.011(6) 0.005(7)
C32 0.176(16) 0.120(11) 0.064(8) -0.008(7) 0.050(9) 0.068(11)
C31 0.111(11) 0.095(10) 0.082(9) 0.015(8) 0.049(7) 0.022(8)
C29 0.065(9) 0.091(9) 0.060(9) 0.017(7) 0.039(8) 0.021(7)
C28 0.037(5) 0.039(5) 0.037(4) 0.018(4) 0.007(4) 0.002(3)
C00N 0.0371(15) 0.065(2) 0.0454(17) -0.0007(15) 0.0048(13) 0.0054(15)
C00O 0.0537(19) 0.0504(19) 0.059(2) 0.0057(16) -0.0024(16) 0.0087(15)
C00P 0.0414(17) 0.066(2) 0.057(2) -0.0112(17) -0.0007(15) -0.0063(15)
C00Q 0.0484(18) 0.072(2) 0.0433(17) -0.0004(16) 0.0082(14) 0.0038(16)
C00R 0.0385(17) 0.079(2) 0.058(2) -0.0016(18) -0.0084(15) -0.0050(16)
C00S 0.057(2) 0.071(2) 0.059(2) 0.0180(19) -0.0066(17) -0.0088(18)
C2 0.045(3) 0.041(5) 0.037(3) 0.006(4) 0.001(2) 0.007(4)
C00U 0.062(2) 0.062(2) 0.0510(19) -0.0084(17) 0.0081(16) -0.0099(17)
C00V 0.0489(19) 0.066(2) 0.077(3) -0.0032(19) 0.0094(18) 0.0141(17)
C00X 0.060(2) 0.062(2) 0.069(2) -0.0104(18) -0.0204(18) 0.0041(17)
O00Y 0.077(3) 0.060(2) 0.059(2) 0.0066(18) -0.015(2) 0.005(2)
C00Z 0.058(2) 0.096(3) 0.053(2) 0.019(2) -0.0040(18) -0.019(2)
C011 0.069(2) 0.062(2) 0.068(2) 0.0099(19) -0.002(2) 0.0236(19)
C012 0.068(2) 0.097(3) 0.047(2) -0.008(2) 0.0134(18) -0.008(2)
C013 0.049(2) 0.094(3) 0.069(2) -0.006(2) 0.0022(18) -0.022(2)
C014 0.078(3) 0.088(3) 0.062(2) -0.001(2) -0.013(2) 0.040(2)
C015 0.083(3) 0.067(2) 0.055(2) -0.0094(18) -0.009(2) 0.000(2)
C9 0.048(3) 0.043(4) 0.039(4) -0.007(3) 0.003(3) -0.002(3)
C017 0.069(2) 0.074(3) 0.065(2) 0.012(2) -0.0129(19) 0.009(2)
C019 0.037(2) 0.135(4) 0.091(3) -0.007(3) 0.008(2) 0.004(2)
C01D 0.062(2) 0.094(3) 0.086(3) -0.022(3) -0.033(2) 0.015(2)
C01E 0.053(2) 0.100(4) 0.119(4) 0.004(3) 0.019(3) 0.027(2)
C12 0.050(4) 0.055(5) 0.042(3) 0.002(3) 0.001(3) 0.009(4)
O01G 0.031(2) 0.106(4) 0.051(3) -0.035(3) 0.0109(19) 0.015(3)
C01I 0.096(3) 0.107(4) 0.063(3) -0.030(3) -0.015(2) 0.000(3)
C01J 0.098(4) 0.145(5) 0.052(3) -0.004(3) -0.022(2) 0.025(4)
C8 0.054(5) 0.090(9) 0.047(4) -0.006(4) -0.017(3) 0.011(5)
O3 0.103(4) 0.107(4) 0.108(4) 0.007(3) -0.064(3) -0.014(3)
C11 0.065(4) 0.059(4) 0.052(3) -0.015(3) 0.004(3) -0.012(4)
C01Q 0.106(4) 0.123(4) 0.072(3) 0.032(3) -0.027(3) 0.019(3)
O01T 0.023(3) 0.070(4) 0.025(3) -0.014(3) -0.010(2) -0.005(3)
O01U 0.068(3) 0.077(4) 0.066(3) 0.006(3) -0.009(3) -0.018(3)
O01W 0.072(4) 0.169(8) 0.054(4) -0.030(5) 0.018(3) -0.013(5)
O01X 0.101(6) 0.114(6) 0.124(6) 0.060(5) 0.073(5) 0.037(5)
C7 0.100(5) 0.057(3) 0.070(4) 0.018(3) -0.025(3) -0.006(3)
C020 0.053(4) 0.091(6) 0.161(10) -0.091(7) 0.052(5) -0.027(4)
O021 0.120(8) 0.074(6) 0.126(8) 0.011(6) -0.097(7) 0.023(6)
C022 0.074(5) 0.063(5) 0.084(6) 0.007(4) 0.009(4) -0.009(4)
C023 0.038(5) 0.068(6) 0.032(4) -0.015(4) -0.001(4) -0.019(4)
C4 0.063(7) 0.036(6) 0.046(6) 0.014(6) -0.020(5) 0.014(6)
C5 0.034(5) 0.027(6) 0.034(6) 0.009(5) 0.001(4) 0.004(5)
C6 0.066(9) 0.027(6) 0.080(10) 0.003(7) -0.017(7) 0.015(6)
C10 0.083(12) 0.023(8) 0.047(7) 0.011(7) 0.012(8) 0.013(7)
C18 0.027(6) 0.031(7) 0.027(6) -0.005(5) -0.005(4) -0.002(5)
C14 0.043(5) 0.033(5) 0.054(5) -0.006(5) 0.000(4) -0.007(4)
C1 0.043(4) 0.041(7) 0.053(5) 0.002(5) -0.005(3) -0.001(6)
C13 0.027(4) 0.057(7) 0.053(6) -0.021(5) 0.014(4) 0.002(4)
C3 0.058(6) 0.053(6) 0.048(5) 0.006(5) -0.011(4) -0.010(6)
C15 0.041(6) 0.098(11) 0.080(9) 0.040(9) 0.018(6) 0.016(6)
C17 0.069(6) 0.069(6) 0.069(6) -0.020(6) -0.022(5) 0.017(5)
C20 0.028(3) 0.052(5) 0.110(8) 0.041(6) 0.021(4) -0.003(4)
C16 0.048(6) 0.043(6) 0.049(4) -0.004(5) 0.001(4) 0.020(5)
C19 0.036(5) 0.136(15) 0.052(7) -0.010(9) 0.009(5) -0.025(7)
C21 0.033(4) 0.024(5) 0.095(8) -0.002(5) -0.006(4) -0.003(4)
C1A 0.066(6) 0.050(4) 0.070(6) 0.017(4) -0.024(5) -0.010(4)
C1F 0.030(6) 0.032(6) 0.046(8) -0.015(5) -0.012(5) -0.007(5)
C1E 0.061(7) 0.033(4) 0.072(7) 0.002(4) -0.028(6) 0.005(4)
C1D 0.062(6) 0.041(5) 0.082(7) -0.021(5) -0.033(5) -0.003(4)
C1C 0.057(8) 0.083(8) 0.072(7) 0.001(6) -0.027(5) 0.017(6)
C1B 0.066(6) 0.070(6) 0.070(6) 0.010(5) -0.023(5) 0.000(5)
C1G 0.060(7) 0.032(5) 0.077(10) 0.010(5) -0.008(6) 0.007(5)
C1H 0.067(8) 0.060(8) 0.063(7) 0.031(5) 0.009(6) 0.014(6)
C1I 0.079(12) 0.100(11) 0.110(16) 0.060(11) 0.013(12) -0.006(9)
C1K 0.112(12) 0.178(18) 0.104(13) 0.070(13) 0.073(11) 0.070(11)
C1L 0.154(14) 0.116(10) 0.062(7) 0.027(7) 0.048(8) 0.073(10)
C1J 0.094(9) 0.075(6) 0.043(5) -0.006(4) 0.008(6) 0.015(6)

loop_
_atom_type_symbol
_atom_type_description
_atom_type_scat_dispersion_real
_atom_type_scat_dispersion_imag
_atom_type_scat_source
C C 0.0181 0.0091 'International Tables Vol C Tables 4.2.6.8 and 6.1.1.4'
H H 0.0000 0.0000 'International Tables Vol C Tables 4.2.6.8 and 6.1.1.4'
N N 0.0311 0.0180 'International Tables Vol C Tables 4.2.6.8 and 6.1.1.4'
O O 0.0492 0.0322 'International Tables Vol C Tables 4.2.6.8 and 6.1.1.4'
P P 0.2955 0.4335 'International Tables Vol C Tables 4.2.6.8 and 6.1.1.4'

loop_
_geom_angle_atom_site_label_1
_geom_angle_atom_site_label_2
_geom_angle_atom_site_label_3
_geom_angle
_geom_angle_site_symmetry_1
_geom_angle_site_symmetry_3
_geom_angle_publ_flag
O004 P001 C009 111.50(13) . . ?
O004 P001 C00G 113.21(14) . . ?
O004 P001 C27 114.4(4) . . ?
O004 P001 C1G 110.0(5) . . ?
C009 P001 C27 105.3(3) . . ?
C00G P001 C009 109.41(13) . . ?
C00G P001 C27 102.4(4) . . ?
C1G P001 C009 110.8(4) . . ?
C1G P001 C00G 101.5(4) . . ?
O003 P002 C00D 111.76(13) . . ?
O003 P002 C26 114.2(3) . . ?
O003 P002 C00I 113.05(14) . . ?
O003 P002 C1F 110.5(3) . . ?
C00D P002 C1F 107.0(3) . . ?
C26 P002 C00D 104.9(3) . . ?
C26 P002 C00I 103.2(3) . . ?
C00I P002 C00D 109.09(14) . . ?
C00I P002 C1F 105.1(2) . . ?
C00A N007 C00K 114.4(2) . . ?
C00A N007 C00Q 123.3(3) . . ?
C00Q N007 C00K 120.5(2) . . ?
C00H N008 C00N 114.5(2) . . ?
C00H N008 C00R 122.9(3) . . ?
C00R N008 C00N 121.0(3) . . ?
P001 C009 H009 110.0 . . ?
C00A C009 P001 112.39(19) . . ?
C00A C009 H009 110.0 . . ?
C00A C009 C00F 102.8(2) . . ?
C00F C009 P001 111.59(18) . . ?
C00F C009 H009 110.0 . . ?
O005 C00A N007 124.9(3) . . ?
O005 C00A C009 126.2(3) . . ?
N007 C00A C009 108.9(2) . . ?
C00P C00B C00F 123.0(3) . . ?
C00V C00B C00F 118.7(3) . . ?
C00V C00B C00P 118.3(3) . . ?
C00D C00C H00D 106.4 . . ?
C00D C00C C00N 103.2(2) . . ?
C00J C00C H00D 106.4 . . ?
C00J C00C C00D 118.9(2) . . ?
C00J C00C C00N 114.6(2) . . ?
C00N C00C H00D 106.4 . . ?
P002 C00D H00E 109.4 . . ?
C00C C00D P002 110.44(19) . . ?
C00C C00D H00E 109.4 . . ?
C00H C00D P002 114.6(2) . . ?
C00H C00D C00C 103.4(2) . . ?
C00H C00D H00E 109.4 . . ?
C0 C26 P002 116.2(6) . . ?
C0 C26 C25 120.0 . . ?
C25 C26 P002 123.7(5) . . ?
C26 C0 H0 120.0 . . ?
C22 C0 C26 120.0 . . ?
C22 C0 H0 120.0 . . ?
C0 C22 H22 120.0 . . ?
C0 C22 C23 120.0 . . ?
C23 C22 H22 120.0 . . ?
C22 C23 H23 120.0 . . ?
C24 C23 C22 120.0 . . ?
C24 C23 H23 120.0 . . ?
C23 C24 H24 120.0 . . ?
C23 C24 C25 120.0 . . ?
C25 C24 H24 120.0 . . ?
C26 C25 H25 120.0 . . ?
C24 C25 C26 120.0 . . ?
C24 C25 H25 120.0 . . ?
C009 C00F H00F 106.7 . . ?
C009 C00F C00K 103.7(2) . . ?
C00B C00F C009 118.8(2) . . ?
C00B C00F H00F 106.7 . . ?
C00B C00F C00K 113.5(2) . . ?
C00K C00F H00F 106.7 . . ?
C00O C00G P001 121.7(2) . . ?
C00X C00G P001 117.4(3) . . ?
C00X C00G C00O 120.2(3) . . ?
O006 C00H N008 125.0(3) . . ?
O006 C00H C00D 126.7(3) . . ?
N008 C00H C00D 108.3(3) . . ?
C00L C00I P002 122.6(2) . . ?
C00U C00I P002 117.6(3) . . ?
C00U C00I C00L 119.5(3) . . ?
C015 C00J C00C 123.1(3) . . ?
C017 C00J C00C 119.2(3) . . ?
C017 C00J C015 117.7(3) . . ?
N007 C00K C00F 100.8(2) . . ?
N007 C00K C9 105.7(4) . . ?
N007 C00K C10 105.1(9) . . ?
C00F C00K C9 108.1(3) . . ?
C00F C00K C10 104.9(8) . . ?
C2 C00K N007 113.5(5) . . ?
C2 C00K C00F 111.7(5) . . ?
C2 C00K C9 115.7(5) . . ?
C2 C00K C10 13.2(11) . . ?
C9 C00K C10 128.9(9) . . ?
C5 C00K N007 115.9(6) . . ?
C5 C00K C00F 121.7(6) . . ?
C5 C00K C2 93.8(6) . . ?
C5 C00K C9 22.1(4) . . ?
C5 C00K C10 106.8(10) . . ?
C00I C00L H00L 120.0 . . ?
C00S C00L C00I 119.9(3) . . ?
C00S C00L H00L 120.0 . . ?
C30 C27 P001 114.5(6) . . ?
C30 C27 C28 120.0 . . ?
C28 C27 P001 125.5(6) . . ?
C27 C30 H30 120.0 . . ?
C32 C30 C27 120.0 . . ?
C32 C30 H30 120.0 . . ?
C30 C32 H32 120.0 . . ?
C30 C32 C31 120.0 . . ?
C31 C32 H32 120.0 . . ?
C32 C31 H31 120.0 . . ?
C29 C31 C32 120.0 . . ?
C29 C31 H31 120.0 . . ?
C31 C29 H29 120.0 . . ?
C28 C29 C31 120.0 . . ?
C28 C29 H29 120.0 . . ?
C27 C28 H28 120.0 . . ?
C29 C28 C27 120.0 . . ?
C29 C28 H28 120.0 . . ?
N008 C00N C00C 100.7(2) . . ?
N008 C00N C16 105.1(5) . . ?
N008 C00N C21 107.7(6) . . ?
C00C C00N C16 106.6(5) . . ?
C00C C00N C21 105.5(6) . . ?
C14 C00N N008 114.3(6) . . ?
C14 C00N C00C 119.0(5) . . ?
C14 C00N C16 19.4(6) . . ?
C14 C00N C21 108.8(7) . . ?
C1 C00N N008 117.7(6) . . ?
C1 C00N C00C 112.7(6) . . ?
C1 C00N C14 93.6(7) . . ?
C1 C00N C16 112.9(7) . . ?
C1 C00N C21 15.3(9) . . ?
C16 C00N C21 128.1(7) . . ?
C00G C00O H00O 120.1 . . ?
C011 C00O C00G 119.9(4) . . ?
C011 C00O H00O 120.1 . . ?
C00B C00P H00P 119.9 . . ?
C013 C00P C00B 120.2(4) . . ?
C013 C00P H00P 119.9 . . ?
N007 C00Q H00A 109.5 . . ?
N007 C00Q H00B 109.5 . . ?
N007 C00Q H00C 109.5 . . ?
H00A C00Q H00B 109.5 . . ?
H00A C00Q H00C 109.5 . . ?
H00B C00Q H00C 109.5 . . ?
N008 C00R H00G 109.5 . . ?
N008 C00R H00H 109.5 . . ?
N008 C00R H00I 109.5 . . ?
H00G C00R H00H 109.5 . . ?
H00G C00R H00I 109.5 . . ?
H00H C00R H00I 109.5 . . ?
C00L C00S H00S 119.9 . . ?
C00Z C00S C00L 120.2(4) . . ?
C00Z C00S H00S 119.9 . . ?
C00K C2 H2 118.9 . . ?
C00K C2 C5 42.6(4) . . ?
C12 C2 C00K 122.3(7) . . ?
C12 C2 H2 118.9 . . ?
C12 C2 C5 80.0(7) . . ?
C4 C2 C00K 155.8(10) . . ?
C4 C2 H2 85.3 . . ?
C4 C2 C12 33.5(6) . . ?
C4 C2 C5 113.4(10) . . ?
C5 C2 H2 160.4 . . ?
C10 C2 C00K 130(4) . . ?
C10 C2 H2 10.9 . . ?
C10 C2 C12 108(4) . . ?
C10 C2 C4 74(4) . . ?
C10 C2 C5 171(4) . . ?
C00I C00U H00U 120.1 . . ?
C00I C00U C012 119.7(4) . . ?
C012 C00U H00U 120.1 . . ?
C00B C00V H00V 119.2 . . ?
C01E C00V C00B 121.6(4) . . ?
C01E C00V H00V 119.2 . . ?
C00G C00X H00X 120.2 . . ?
C00G C00X C01D 119.5(4) . . ?
C01D C00X H00X 120.2 . . ?
C12 O00Y C7 115.8(6) . . ?
C12 O00Y O021 82.8(5) . . ?
C12 O00Y C6 35.8(6) . . ?
C7 O00Y O021 161.4(5) . . ?
C4 O00Y C12 35.8(6) . . ?
C4 O00Y C7 80.0(8) . . ?
C4 O00Y O021 118.6(8) . . ?
C4 O00Y C6 71.6(8) . . ?
C6 O00Y C7 151.6(8) . . ?
C6 O00Y O021 47.0(8) . . ?
C00S C00Z H00Z 119.7 . . ?
C012 C00Z C00S 120.6(4) . . ?
C012 C00Z H00Z 119.7 . . ?
C00O C011 H011 119.9 . . ?
C014 C011 C00O 120.1(4) . . ?
C014 C011 H011 119.9 . . ?
C00U C012 H012 120.0 . . ?
C00Z C012 C00U 120.1(4) . . ?
C00Z C012 H012 120.0 . . ?
C00P C013 H013 119.8 . . ?
C00P C013 C019 120.3(4) . . ?
C019 C013 H013 119.8 . . ?
C011 C014 H014 119.6 . . ?
C011 C014 C01D 120.8(4) . . ?
C01D C014 H014 119.6 . . ?
C00J C015 H015 119.4 . . ?
C00J C015 C01I 121.3(4) . . ?
C01I C015 H015 119.4 . . ?
C00K C9 H9 119.5 . . ?
C00K C9 C18 94.0(5) . . ?
C11 C9 C00K 121.1(6) . . ?
C11 C9 H9 119.5 . . ?
C11 C9 C18 27.1(5) . . ?
C5 C9 C00K 57.9(19) . . ?
C5 C9 H9 171.2 . . ?
C5 C9 C11 64(2) . . ?
C5 C9 C18 37.1(19) . . ?
C18 C9 H9 146.5 . . ?
C00J C017 H017 119.6 . . ?
C00J C017 C01Q 120.8(4) . . ?
C01Q C017 H017 119.6 . . ?
C013 C019 H019 120.0 . . ?
C01E C019 C013 120.0(4) . . ?
C01E C019 H019 120.0 . . ?
C00X C01D H01D 120.3 . . ?
C014 C01D C00X 119.4(4) . . ?
C014 C01D H01D 120.3 . . ?
C00V C01E C019 119.6(4) . . ?
C00V C01E H01E 120.2 . . ?
C019 C01E H01E 120.2 . . ?
C2 C12 C8 122.1(7) . . ?
C2 C12 C10 18.0(7) . . ?
C2 C12 C18 99.2(7) . . ?
O00Y C12 C2 126.7(8) . . ?
O00Y C12 C8 111.1(8) . . ?
O00Y C12 C10 108.8(9) . . ?
O00Y C12 C18 134.0(9) . . ?
C8 C12 C10 140.1(9) . . ?
C8 C12 C18 23.1(4) . . ?
C4 C12 C2 68.8(11) . . ?
C4 C12 O00Y 58.0(11) . . ?
C4 C12 C8 169.1(14) . . ?
C4 C12 C6 133(2) . . ?
C4 C12 C10 50.8(11) . . ?
C4 C12 C18 167.4(14) . . ?
C6 C12 C2 158.3(14) . . ?
C6 C12 O00Y 74.9(13) . . ?
C6 C12 C8 36.3(10) . . ?
C6 C12 C10 176.0(15) . . ?
C6 C12 C18 59.1(11) . . ?
C10 C12 C18 117.1(9) . . ?
C020 O01G O01W 164.1(6) . . ?
C020 O01G C13 117.9(7) . . ?
C020 O01G C19 144.7(7) . . ?
C13 O01G O01W 72.6(6) . . ?
C13 O01G C19 28.0(5) . . ?
C17 O01G O01W 102.0(7) . . ?
C17 O01G C020 85.6(7) . . ?
C17 O01G C13 33.5(5) . . ?
C17 O01G C19 59.0(6) . . ?
C19 O01G O01W 44.7(6) . . ?
C015 C01I H01I 120.1 . . ?
C01J C01I C015 119.8(5) . . ?
C01J C01I H01I 120.1 . . ?
C01I C01J H01J 120.0 . . ?
C01Q C01J C01I 120.1(4) . . ?
C01Q C01J H01J 120.0 . . ?
C12 C8 O01T 166.0(8) . . ?
C12 C8 O021 76.8(8) . . ?
C12 C8 C5 79.7(6) . . ?
O3 C8 C12 123.8(11) . . ?
O3 C8 C11 118.7(9) . . ?
O3 C8 O01T 69.6(6) . . ?
O3 C8 O021 47.1(5) . . ?
O3 C8 C5 156.5(11) . . ?
C11 C8 C12 117.5(6) . . ?
C11 C8 O01T 49.2(5) . . ?
C11 C8 O021 165.0(8) . . ?
C11 C8 C5 37.8(5) . . ?
O01T C8 O021 116.2(6) . . ?
O01T C8 C5 87.0(7) . . ?
O021 C8 C5 156.1(9) . . ?
C6 C8 C12 31.6(11) . . ?
C6 C8 O3 92.3(15) . . ?
C6 C8 C11 148.7(14) . . ?
C6 C8 O01T 160.6(14) . . ?
C6 C8 O021 45.2(13) . . ?
C6 C8 C5 111.1(13) . . ?
C18 C8 C12 98.9(16) . . ?
C18 C8 O3 137(2) . . ?
C18 C8 C11 18.7(14) . . ?
C18 C8 O01T 67.5(16) . . ?
C18 C8 O021 171.4(17) . . ?
C18 C8 C5 19.5(14) . . ?
C18 C8 C6 130(2) . . ?
C8 O3 O01T 64.7(7) . . ?
C8 O3 O021 86.7(8) . . ?
C8 O3 C6 37.0(7) . . ?
C8 O3 C18 15.2(7) . . ?
O01T O3 C18 49.6(5) . . ?
O021 O3 O01T 149.9(6) . . ?
O021 O3 C6 49.7(6) . . ?
O021 O3 C18 101.6(6) . . ?
C6 O3 O01T 101.4(6) . . ?
C6 O3 C18 52.0(6) . . ?
C9 C11 C8 120.8(6) . . ?
C9 C11 H11 119.6 . . ?
C9 C11 C023 118.6(7) . . ?
C8 C11 H11 119.6 . . ?
C8 C11 C023 120.4(7) . . ?
O01T C11 C9 170.4(9) . . ?
O01T C11 C8 68.7(7) . . ?
O01T C11 H11 50.9 . . ?
O01T C11 C023 51.8(5) . . ?
C023 C11 H11 4.7 . . ?
C5 C11 C9 26.7(4) . . ?
C5 C11 C8 94.5(7) . . ?
C5 C11 H11 145.5 . . ?
C5 C11 O01T 162.8(10) . . ?
C5 C11 C023 145.1(9) . . ?
C18 C11 C9 106.1(12) . . ?
C18 C11 C8 15.1(10) . . ?
C18 C11 H11 134.2 . . ?
C18 C11 O01T 83.5(10) . . ?
C18 C11 C023 135.3(11) . . ?
C18 C11 C5 79.6(12) . . ?
C017 C01Q H01Q 119.9 . . ?
C01J C01Q C017 120.3(5) . . ?
C01J C01Q H01Q 119.9 . . ?
C8 O01T O3 45.6(4) . . ?
C11 O01T C8 62.1(5) . . ?
C11 O01T O3 107.7(6) . . ?
C11 O01T C023 83.0(6) . . ?
C11 O01T C18 35.9(5) . . ?
C023 O01T C8 144.9(6) . . ?
C023 O01T O3 167.3(6) . . ?
C023 O01T C18 118.9(8) . . ?
C18 O01T C8 26.3(5) . . ?
C18 O01T O3 72.0(7) . . ?
C022 O01U O01X 160.7(6) . . ?
C022 O01U C15 152.6(8) . . ?
C3 O01U O01X 81.8(7) . . ?
C3 O01U C022 117.2(8) . . ?
C3 O01U C15 35.6(6) . . ?
C15 O01U O01X 46.2(7) . . ?
C20 O01U O01X 117.5(7) . . ?
C20 O01U C022 81.4(8) . . ?
C20 O01U C3 35.8(6) . . ?
C20 O01U C15 71.3(7) . . ?
O01G O01W C13 46.5(5) . . ?
O01X O01W O01G 134.2(7) . . ?
O01X O01W C13 97.4(6) . . ?
O01X O01W C15 49.9(7) . . ?
O01X O01W C19 86.8(10) . . ?
C15 O01W O01G 93.6(6) . . ?
C15 O01W C13 48.9(7) . . ?
C19 O01W O01G 59.2(10) . . ?
C19 O01W C13 12.7(10) . . ?
C19 O01W C15 37.3(7) . . ?
O01U O01X C3 43.3(4) . . ?
O01U O01X C19 91.3(7) . . ?
O01W O01X O01U 134.6(7) . . ?
O01W O01X C3 94.0(6) . . ?
O01W O01X C19 46.9(7) . . ?
C15 O01X O01U 60.7(9) . . ?
C15 O01X O01W 77.5(11) . . ?
C15 O01X C3 17.5(8) . . ?
C15 O01X C19 31.0(10) . . ?
C19 O01X C3 48.2(7) . . ?
O00Y C7 H7A 109.5 . . ?
O00Y C7 H7B 109.5 . . ?
O00Y C7 H7C 109.5 . . ?
O00Y C7 C4 42.0(5) . . ?
H7A C7 H7B 109.5 . . ?
H7A C7 H7C 109.5 . . ?
H7B C7 H7C 109.5 . . ?
C4 C7 H7A 151.5 . . ?
C4 C7 H7B 86.5 . . ?
C4 C7 H7C 85.8 . . ?
O01G C020 H02D 109.5 . . ?
O01G C020 H02E 109.5 . . ?
O01G C020 H02F 109.5 . . ?
O01G C020 C17 44.0(5) . . ?
H02D C020 H02E 109.5 . . ?
H02D C020 H02F 109.5 . . ?
H02E C020 H02F 109.5 . . ?
C17 C020 H02D 89.3 . . ?
C17 C020 H02E 81.0 . . ?
C17 C020 H02F 152.8 . . ?
O00Y O021 C8 89.2(5) . . ?
O3 O021 O00Y 135.2(6) . . ?
O3 O021 C8 46.2(5) . . ?
C6 O021 O00Y 55.9(9) . . ?
C6 O021 C8 33.4(8) . . ?
C6 O021 O3 79.6(10) . . ?
O01U C022 H02G 109.5 . . ?
O01U C022 H02H 109.5 . . ?
O01U C022 H02I 109.5 . . ?
O01U C022 C20 42.4(5) . . ?
H02G C022 H02H 109.5 . . ?
H02G C022 H02I 109.5 . . ?
H02H C022 H02I 109.5 . . ?
C20 C022 H02G 85.3 . . ?
C20 C022 H02H 151.8 . . ?
C20 C022 H02I 86.5 . . ?
C11 C023 H02A 154.3 . . ?
C11 C023 H02B 87.1 . . ?
C11 C023 H02C 81.7 . . ?
O01T C023 C11 45.1(4) . . ?
O01T C023 H02A 109.5 . . ?
O01T C023 H02B 109.5 . . ?
O01T C023 H02C 109.5 . . ?
H02A C023 H02B 109.5 . . ?
H02A C023 H02C 109.5 . . ?
H02B C023 H02C 109.5 . . ?
C2 C4 C7 137.9(12) . . ?
C2 C4 H4 140.6 . . ?
C2 C4 C6 102.1(11) . . ?
O00Y C4 C2 163.8(15) . . ?
O00Y C4 C7 58.0(6) . . ?
O00Y C4 H4 55.4 . . ?
O00Y C4 C6 61.9(8) . . ?
O00Y C4 C10 172.5(16) . . ?
C12 C4 C2 77.7(12) . . ?
C12 C4 O00Y 86.2(14) . . ?
C12 C4 C7 144.1(15) . . ?
C12 C4 H4 141.7 . . ?
C12 C4 C6 24.4(11) . . ?
C12 C4 C10 101.0(14) . . ?
C7 C4 H4 3.6 . . ?
C6 C4 C7 119.8(8) . . ?
C6 C4 H4 117.3 . . ?
C10 C4 C2 23.3(7) . . ?
C10 C4 C7 114.7(13) . . ?
C10 C4 H4 117.3 . . ?
C10 C4 C6 125.5(12) . . ?
C00K C5 C2 43.7(5) . . ?
C00K C5 C8 121.0(8) . . ?
C00K C5 H5 114.6 . . ?
C2 C5 H5 156.6 . . ?
C9 C5 C00K 100(2) . . ?
C9 C5 C2 143(2) . . ?
C9 C5 C8 136(2) . . ?
C9 C5 C11 89(2) . . ?
C9 C5 H5 21.0 . . ?
C9 C5 C18 127(2) . . ?
C8 C5 C2 78.0(6) . . ?
C8 C5 H5 124.4 . . ?
C11 C5 C00K 166.8(11) . . ?
C11 C5 C2 125.7(9) . . ?
C11 C5 C8 47.7(6) . . ?
C11 C5 H5 77.1 . . ?
C11 C5 C18 38.0(7) . . ?
C18 C5 C00K 130.9(10) . . ?
C18 C5 C2 87.7(8) . . ?
C18 C5 C8 9.8(7) . . ?
C18 C5 H5 114.6 . . ?
O00Y C6 O3 127.6(11) . . ?
O00Y C6 C4 46.5(7) . . ?
O00Y C6 C18 161.0(15) . . ?
C12 C6 O00Y 69.2(12) . . ?
C12 C6 C8 112.2(19) . . ?
C12 C6 O3 162.4(17) . . ?
C12 C6 O021 146.4(19) . . ?
C12 C6 C4 22.8(9) . . ?
C12 C6 C18 91.8(14) . . ?
C8 C6 O00Y 176.9(16) . . ?
C8 C6 O3 50.7(12) . . ?
C8 C6 O021 101.4(19) . . ?
C8 C6 C4 134.9(16) . . ?
C8 C6 C18 20.8(8) . . ?
O021 C6 O00Y 77.2(9) . . ?
O021 C6 O3 50.7(9) . . ?
O021 C6 C4 123.7(12) . . ?
O021 C6 C18 121.8(16) . . ?
C4 C6 O3 173.5(10) . . ?
C18 C6 O3 71.3(9) . . ?
C18 C6 C4 114.5(11) . . ?
C00K C10 H10 120.4 . . ?
C2 C10 C00K 37(3) . . ?
C2 C10 C12 54(4) . . ?
C2 C10 C4 82(4) . . ?
C2 C10 H10 157.4 . . ?
C12 C10 C00K 91.1(8) . . ?
C12 C10 H10 148.5 . . ?
C4 C10 C00K 119.3(14) . . ?
C4 C10 C12 28.2(8) . . ?
C4 C10 H10 120.4 . . ?
C9 C18 O3 164.7(9) . . ?
C12 C18 C9 108.5(7) . . ?
C12 C18 O3 85.6(8) . . ?
C8 C18 C9 164.7(19) . . ?
C8 C18 C12 58.0(14) . . ?
C8 C18 O3 27.7(14) . . ?
C8 C18 C11 146(2) . . ?
C8 C18 O01T 86.1(17) . . ?
C8 C18 C5 151(2) . . ?
C8 C18 C6 29.3(15) . . ?
C11 C18 C9 46.9(9) . . ?
C11 C18 C12 155.4(14) . . ?
C11 C18 O3 118.8(12) . . ?
C11 C18 O01T 60.7(10) . . ?
C11 C18 C5 62.4(11) . . ?
C11 C18 C6 175.4(16) . . ?
O01T C18 C9 107.5(10) . . ?
O01T C18 C12 143.9(11) . . ?
O01T C18 O3 58.4(5) . . ?
O01T C18 C6 114.9(13) . . ?
C5 C18 C9 15.8(7) . . ?
C5 C18 C12 93.0(9) . . ?
C5 C18 O3 176.9(11) . . ?
C5 C18 O01T 123.0(13) . . ?
C5 C18 C6 122.0(11) . . ?
C6 C18 C9 137.5(10) . . ?
C6 C18 C12 29.0(6) . . ?
C6 C18 O3 56.7(10) . . ?
C00N C14 H14 115.3 . . ?
C00N C14 C1 42.0(5) . . ?
C00N C14 C19 119.2(8) . . ?
C1 C14 H14 156.1 . . ?
C13 C14 C00N 129.3(9) . . ?
C13 C14 H14 115.3 . . ?
C13 C14 C1 87.7(8) . . ?
C13 C14 C19 11.2(8) . . ?
C17 C14 C00N 161.3(12) . . ?
C17 C14 H14 80.7 . . ?
C17 C14 C1 123.1(10) . . ?
C17 C14 C13 36.1(7) . . ?
C17 C14 C19 44.6(8) . . ?
C16 C14 C00N 106(3) . . ?
C16 C14 H14 18.7 . . ?
C16 C14 C1 147(3) . . ?
C16 C14 C13 123(3) . . ?
C16 C14 C17 87(3) . . ?
C16 C14 C19 130(3) . . ?
C19 C14 H14 125.2 . . ?
C19 C14 C1 78.4(8) . . ?
C00N C1 C14 44.4(5) . . ?
C00N C1 H1 117.6 . . ?
C00N C1 C3 124.7(9) . . ?
C14 C1 H1 159.9 . . ?
C3 C1 C14 81.0(8) . . ?
C3 C1 H1 117.6 . . ?
C20 C1 C00N 158.1(11) . . ?
C20 C1 C14 114.2(10) . . ?
C20 C1 H1 84.2 . . ?
C20 C1 C3 33.4(6) . . ?
C21 C1 C00N 121(4) . . ?
C21 C1 C14 164(4) . . ?
C21 C1 H1 4.5 . . ?
C21 C1 C3 114(4) . . ?
C21 C1 C20 81(3) . . ?
O01G C13 O01W 60.9(5) . . ?
O01G C13 C3 140.3(10) . . ?
O01G C13 C15 110.7(10) . . ?
O01G C13 C16 109.3(9) . . ?
C14 C13 O01G 125.2(11) . . ?
C14 C13 O01W 166.1(10) . . ?
C14 C13 C3 94.5(8) . . ?
C14 C13 C15 124.1(9) . . ?
C14 C13 C16 16.4(7) . . ?
C3 C13 O01W 80.8(8) . . ?
C15 C13 O01W 52.2(9) . . ?
C15 C13 C3 29.6(6) . . ?
C15 C13 C16 139.8(8) . . ?
C17 C13 O01G 60.0(12) . . ?
C17 C13 O01W 114.4(14) . . ?
C17 C13 C14 66.7(12) . . ?
C17 C13 C3 157.6(14) . . ?
C17 C13 C15 164.5(18) . . ?
C17 C13 C16 50.3(12) . . ?
C16 C13 O01W 159.6(8) . . ?
C16 C13 C3 110.4(7) . . ?
C19 C13 O01G 83(2) . . ?
C19 C13 O01W 22.4(18) . . ?
C19 C13 C14 148(2) . . ?
C19 C13 C3 59.1(18) . . ?
C19 C13 C15 32.1(19) . . ?
C19 C13 C17 133(3) . . ?
C19 C13 C16 156.4(17) . . ?
O01U C3 O01X 54.9(6) . . ?
O01U C3 C1 126.3(11) . . ?
O01U C3 C13 136.7(11) . . ?
O01U C3 C19 113.5(12) . . ?
O01U C3 C21 110.0(10) . . ?
C1 C3 O01X 176.9(10) . . ?
C1 C3 C13 96.7(8) . . ?
C1 C3 C19 120.2(10) . . ?
C1 C3 C21 16.3(7) . . ?
C13 C3 O01X 81.9(8) . . ?
C15 C3 O01U 79.7(16) . . ?
C15 C3 O01X 24.8(13) . . ?
C15 C3 C1 153.7(17) . . ?
C15 C3 C13 57.1(12) . . ?
C15 C3 C19 34.4(11) . . ?
C15 C3 C21 169.2(16) . . ?
C20 C3 O01U 61.1(12) . . ?
C20 C3 O01X 115.8(14) . . ?
C20 C3 C1 65.2(12) . . ?
C20 C3 C13 160.7(16) . . ?
C20 C3 C15 140(2) . . ?
C20 C3 C19 174.6(18) . . ?
C20 C3 C21 48.9(11) . . ?
C19 C3 O01X 58.9(9) . . ?
C19 C3 C13 24.6(5) . . ?
C19 C3 C21 136.4(10) . . ?
C21 C3 O01X 164.5(9) . . ?
C21 C3 C13 112.9(8) . . ?
O01U C15 O01W 122.9(10) . . ?
O01U C15 C13 157.9(13) . . ?
O01U C15 C20 46.0(6) . . ?
O01W C15 C20 163.9(10) . . ?
O01X C15 O01U 73.0(9) . . ?
O01X C15 O01W 52.6(8) . . ?
O01X C15 C13 129.0(15) . . ?
O01X C15 C20 119.0(13) . . ?
C13 C15 O01W 78.9(11) . . ?
C13 C15 C20 111.9(9) . . ?
C3 C15 O01U 64.6(14) . . ?
C3 C15 O01W 161.9(19) . . ?
C3 C15 O01X 138(2) . . ?
C3 C15 C13 93.4(14) . . ?
C3 C15 C20 18.9(11) . . ?
C3 C15 C19 114(2) . . ?
C19 C15 O01U 169.7(18) . . ?
C19 C15 O01W 55.3(17) . . ?
C19 C15 O01X 107(2) . . ?
C19 C15 C13 24.6(13) . . ?
C19 C15 C20 132.9(17) . . ?
O01G C17 C020 50.3(6) . . ?
O01G C17 H17 49.8 . . ?
O01G C17 C16 164.7(11) . . ?
O01G C17 C19 70.7(10) . . ?
C020 C17 H17 8.5 . . ?
C14 C17 O01G 159.0(12) . . ?
C14 C17 C020 139.3(11) . . ?
C14 C17 H17 143.4 . . ?
C14 C17 C16 25.3(5) . . ?
C14 C17 C19 96.6(11) . . ?
C13 C17 O01G 86.5(14) . . ?
C13 C17 C020 134.7(14) . . ?
C13 C17 C14 77.2(13) . . ?
C13 C17 H17 136.2 . . ?
C13 C17 C16 102.4(15) . . ?
C13 C17 C19 22.4(13) . . ?
C16 C17 C020 117.1(10) . . ?
C16 C17 H17 119.4 . . ?
C16 C17 C19 121.1(11) . . ?
C19 C17 C020 121.1(11) . . ?
C19 C17 H17 119.4 . . ?
O01U C20 C022 56.3(5) . . ?
O01U C20 C1 164.4(13) . . ?
O01U C20 C15 62.7(8) . . ?
O01U C20 H20 54.9 . . ?
O01U C20 C21 172.4(12) . . ?
C022 C20 H20 1.3 . . ?
C1 C20 C022 139.1(11) . . ?
C1 C20 C15 101.9(9) . . ?
C1 C20 H20 140.5 . . ?
C1 C20 C21 22.9(5) . . ?
C3 C20 O01U 83.1(14) . . ?
C3 C20 C022 139.4(15) . . ?
C3 C20 C1 81.4(14) . . ?
C3 C20 C15 20.8(13) . . ?
C3 C20 H20 138.0 . . ?
C3 C20 C21 104.2(14) . . ?
C15 C20 C022 118.9(8) . . ?
C15 C20 H20 117.6 . . ?
C21 C20 C022 116.3(10) . . ?
C21 C20 C15 124.8(9) . . ?
C21 C20 H20 117.6 . . ?
C00N C16 C13 94.5(6) . . ?
C00N C16 H16 119.3 . . ?
C14 C16 C00N 55(2) . . ?
C14 C16 C13 41(2) . . ?
C14 C16 C17 68(3) . . ?
C14 C16 H16 165.7 . . ?
C13 C16 H16 145.7 . . ?
C17 C16 C00N 121.3(9) . . ?
C17 C16 C13 27.3(6) . . ?
C17 C16 H16 119.3 . . ?
O01G C19 O01X 115.3(9) . . ?
O01G C19 C14 87.7(10) . . ?
O01W C19 O01G 76.1(10) . . ?
O01W C19 O01X 46.2(7) . . ?
O01W C19 C14 162.3(16) . . ?
O01W C19 C3 117.5(16) . . ?
O01W C19 C17 123.8(15) . . ?
O01X C19 C14 151.3(12) . . ?
C13 C19 O01G 68.7(19) . . ?
C13 C19 O01W 145(3) . . ?
C13 C19 O01X 156(2) . . ?
C13 C19 C14 20.7(13) . . ?
C13 C19 C3 96(2) . . ?
C13 C19 C15 123(3) . . ?
C13 C19 C17 24.7(15) . . ?
C3 C19 O01G 160.3(11) . . ?
C3 C19 O01X 72.9(11) . . ?
C3 C19 C14 80.0(8) . . ?
C15 C19 O01G 150.1(15) . . ?
C15 C19 O01W 87.4(19) . . ?
C15 C19 O01X 41.7(14) . . ?
C15 C19 C14 110.3(19) . . ?
C15 C19 C3 31.5(14) . . ?
C15 C19 C17 148(2) . . ?
C17 C19 O01G 50.2(8) . . ?
C17 C19 O01X 164.4(13) . . ?
C17 C19 C14 38.7(6) . . ?
C17 C19 C3 118.7(11) . . ?
C00N C21 C3 93.1(6) . . ?
C00N C21 H21 120.0 . . ?
C1 C21 C00N 43(3) . . ?
C1 C21 C3 50(3) . . ?
C1 C21 C20 76(4) . . ?
C1 C21 H21 163.4 . . ?
C3 C21 H21 146.8 . . ?
C20 C21 C00N 119.9(9) . . ?
C20 C21 C3 26.8(6) . . ?
C20 C21 H21 120.0 . . ?
C1F C1A H1A 120.0 . . ?
C1F C1A C1B 120.0 . . ?
C1B C1A H1A 120.0 . . ?
C1A C1F P002 118.6(5) . . ?
C1E C1F P002 121.4(5) . . ?
C1E C1F C1A 120.0 . . ?
C1F C1E H1E 120.0 . . ?
C1D C1E C1F 120.0 . . ?
C1D C1E H1E 120.0 . . ?
C1E C1D H1D 120.0 . . ?
C1E C1D C1C 120.0 . . ?
C1C C1D H1D 120.0 . . ?
C1D C1C H1C 120.0 . . ?
C1B C1C C1D 120.0 . . ?
C1B C1C H1C 120.0 . . ?
C1A C1B H1B 120.0 . . ?
C1C C1B C1A 120.0 . . ?
C1C C1B H1B 120.0 . . ?
C1H C1G P001 120.5(9) . . ?
C1H C1G C1J 120.0 . . ?
C1J C1G P001 119.1(9) . . ?
C1G C1H H1H 120.0 . . ?
C1I C1H C1G 120.0 . . ?
C1I C1H H1H 120.0 . . ?
C1H C1I H1I 120.0 . . ?
C1K C1I C1H 120.0 . . ?
C1K C1I H1I 120.0 . . ?
C1I C1K H1K 120.0 . . ?
C1L C1K C1I 120.0 . . ?
C1L C1K H1K 120.0 . . ?
C1K C1L H1L 120.0 . . ?
C1K C1L C1J 120.0 . . ?
C1J C1L H1L 120.0 . . ?
C1G C1J H1J 120.0 . . ?
C1L C1J C1G 120.0 . . ?
C1L C1J H1J 120.0 . . ?

loop_
_geom_bond_atom_site_label_1
_geom_bond_atom_site_label_2
_geom_bond_distance
_geom_bond_site_symmetry_2
_geom_bond_publ_flag
P001 O004 1.489(2) . ?
P001 C009 1.825(3) . ?
P001 C00G 1.806(3) . ?
P001 C27 1.852(9) . ?
P001 C1G 1.739(11) . ?
P002 O003 1.486(2) . ?
P002 C00D 1.825(3) . ?
P002 C26 1.781(7) . ?
P002 C00I 1.795(3) . ?
P002 C1F 1.838(6) . ?
O005 C00A 1.217(3) . ?
O006 C00H 1.216(4) . ?
N007 C00A 1.350(4) . ?
N007 C00K 1.474(4) . ?
N007 C00Q 1.454(4) . ?
N008 C00H 1.355(4) . ?
N008 C00N 1.467(4) . ?
N008 C00R 1.460(4) . ?
C009 H009 1.0000 . ?
C009 C00A 1.528(4) . ?
C009 C00F 1.549(4) . ?
C00B C00F 1.507(4) . ?
C00B C00P 1.392(5) . ?
C00B C00V 1.388(4) . ?
C00C H00D 1.0000 . ?
C00C C00D 1.542(4) . ?
C00C C00J 1.503(4) . ?
C00C C00N 1.580(4) . ?
C00D H00E 1.0000 . ?
C00D C00H 1.524(4) . ?
C26 C0 1.3900 . ?
C26 C25 1.3900 . ?
C0 H0 0.9500 . ?
C0 C22 1.3900 . ?
C22 H22 0.9500 . ?
C22 C23 1.3900 . ?
C23 H23 0.9500 . ?
C23 C24 1.3900 . ?
C24 H24 0.9500 . ?
C24 C25 1.3900 . ?
C25 H25 0.9500 . ?
C00F H00F 1.0000 . ?
C00F C00K 1.576(4) . ?
C00G C00O 1.388(4) . ?
C00G C00X 1.375(5) . ?
C00I C00L 1.393(4) . ?
C00I C00U 1.385(4) . ?
C00J C015 1.376(5) . ?
C00J C017 1.368(5) . ?
C00K C2 1.385(9) . ?
C00K C9 1.578(8) . ?
C00K C5 1.358(15) . ?
C00K C10 1.767(17) . ?
C00L H00L 0.9500 . ?
C00L C00S 1.377(5) . ?
C27 C30 1.3900 . ?
C27 C28 1.3900 . ?
C30 H30 0.9500 . ?
C30 C32 1.3900 . ?
C32 H32 0.9500 . ?
C32 C31 1.3900 . ?
C31 H31 0.9500 . ?
C31 C29 1.3900 . ?
C29 H29 0.9500 . ?
C29 C28 1.3900 . ?
C28 H28 0.9500 . ?
C00N C14 1.386(14) . ?
C00N C1 1.325(14) . ?
C00N C16 1.631(11) . ?
C00N C21 1.647(12) . ?
C00O H00O 0.9500 . ?
C00O C011 1.379(5) . ?
C00P H00P 0.9500 . ?
C00P C013 1.381(5) . ?
C00Q H00A 0.9800 . ?
C00Q H00B 0.9800 . ?
C00Q H00C 0.9800 . ?
C00R H00G 0.9800 . ?
C00R H00H 0.9800 . ?
C00R H00I 0.9800 . ?
C00S H00S 0.9500 . ?
C00S C00Z 1.373(6) . ?
C2 H2 0.9500 . ?
C2 C12 1.375(13) . ?
C2 C4 1.312(16) . ?
C2 C5 2.002(14) . ?
C2 C10 0.524(15) . ?
C00U H00U 0.9500 . ?
C00U C012 1.391(5) . ?
C00V H00V 0.9500 . ?
C00V C01E 1.372(5) . ?
C00X H00X 0.9500 . ?
C00X C01D 1.399(5) . ?
O00Y C12 1.326(8) . ?
O00Y C7 1.428(7) . ?
O00Y O021 1.613(11) . ?
O00Y C4 1.127(12) . ?
O00Y C6 1.370(16) . ?
C00Z H00Z 0.9500 . ?
C00Z C012 1.367(6) . ?
C011 H011 0.9500 . ?
C011 C014 1.363(6) . ?
C012 H012 0.9500 . ?
C013 H013 0.9500 . ?
C013 C019 1.381(6) . ?
C014 H014 0.9500 . ?
C014 C01D 1.381(6) . ?
C015 H015 0.9500 . ?
C015 C01I 1.378(5) . ?
C9 H9 0.9500 . ?
C9 C11 1.339(11) . ?
C9 C5 0.602(8) . ?
C9 C18 1.763(16) . ?
C017 H017 0.9500 . ?
C017 C01Q 1.401(6) . ?
C019 H019 0.9500 . ?
C019 C01E 1.377(7) . ?
C01D H01D 0.9500 . ?
C01E H01E 0.9500 . ?
C12 C8 1.469(13) . ?
C12 C4 0.777(11) . ?
C12 C6 0.831(15) . ?
C12 C10 1.62(3) . ?
C12 C18 1.712(15) . ?
O01G O01W 1.712(11) . ?
O01G C020 1.367(11) . ?
O01G C13 1.422(11) . ?
O01G C17 1.234(12) . ?
O01G C19 1.52(2) . ?
C01I H01I 0.9500 . ?
C01I C01J 1.372(7) . ?
C01J H01J 0.9500 . ?
C01J C01Q 1.334(7) . ?
C8 O3 1.208(9) . ?
C8 C11 1.449(11) . ?
C8 O01T 1.528(13) . ?
C8 O021 1.670(13) . ?
C8 C5 1.954(15) . ?
C8 C6 0.938(15) . ?
C8 C18 0.680(10) . ?
O3 O01T 1.583(9) . ?
O3 O021 1.227(10) . ?
O3 C6 1.559(19) . ?
O3 C18 1.767(14) . ?
C11 H11 0.9500 . ?
C11 O01T 1.242(8) . ?
C11 C023 1.740(11) . ?
C11 C5 1.201(15) . ?
C11 C18 0.835(13) . ?
C01Q H01Q 0.9500 . ?
O01T C023 1.378(12) . ?
O01T C18 1.415(14) . ?
O01U O01X 1.564(10) . ?
O01U C022 1.426(10) . ?
O01U C3 1.310(12) . ?
O01U C15 1.427(17) . ?
O01U C20 1.155(10) . ?
O01W O01X 1.226(10) . ?
O01W C13 1.871(13) . ?
O01W C15 1.507(19) . ?
O01W C19 1.240(16) . ?
O01X C3 1.892(14) . ?
O01X C15 1.181(15) . ?
O01X C19 1.695(17) . ?
C7 H7A 0.9800 . ?
C7 H7B 0.9800 . ?
C7 H7C 0.9800 . ?
C7 C4 1.659(13) . ?
C020 H02D 0.9800 . ?
C020 H02E 0.9800 . ?
C020 H02F 0.9800 . ?
C020 C17 1.770(13) . ?
O021 C6 1.210(17) . ?
C022 H02G 0.9800 . ?
C022 H02H 0.9800 . ?
C022 H02I 0.9800 . ?
C022 C20 1.695(11) . ?
C023 H02A 0.9800 . ?
C023 H02B 0.9800 . ?
C023 H02C 0.9800 . ?
C4 H4 0.9500 . ?
C4 C6 1.474(18) . ?
C4 C10 1.28(3) . ?
C5 H5 0.9500 . ?
C5 C18 1.333(19) . ?
C6 C18 1.470(16) . ?
C10 H10 0.9500 . ?
C14 H14 0.9500 . ?
C14 C1 1.977(15) . ?
C14 C13 1.301(17) . ?
C14 C17 1.226(16) . ?
C14 C16 0.564(10) . ?
C14 C19 1.946(19) . ?
C1 H1 0.9500 . ?
C1 C3 1.385(19) . ?
C1 C20 1.272(17) . ?
C1 C21 0.509(12) . ?
C13 C3 1.710(15) . ?
C13 C15 1.437(17) . ?
C13 C17 0.785(12) . ?
C13 C16 1.675(16) . ?
C13 C19 0.716(13) . ?
C3 C15 0.845(14) . ?
C3 C20 0.772(11) . ?
C3 C19 1.48(2) . ?
C3 C21 1.66(2) . ?
C15 C20 1.521(17) . ?
C15 C19 0.914(17) . ?
C17 H17 0.9500 . ?
C17 C16 1.320(19) . ?
C17 C19 1.376(17) . ?
C20 H20 0.9500 . ?
C20 C21 1.29(2) . ?
C16 H16 0.9500 . ?
C21 H21 0.9500 . ?
C1A H1A 0.9500 . ?
C1A C1F 1.3900 . ?
C1A C1B 1.3900 . ?
C1F C1E 1.3900 . ?
C1E H1E 0.9500 . ?
C1E C1D 1.3900 . ?
C1D H1D 0.9500 . ?
C1D C1C 1.3900 . ?
C1C H1C 0.9500 . ?
C1C C1B 1.3900 . ?
C1B H1B 0.9500 . ?
C1G C1H 1.3900 . ?
C1G C1J 1.3900 . ?
C1H H1H 0.9500 . ?
C1H C1I 1.3900 . ?
C1I H1I 0.9500 . ?
C1I C1K 1.3900 . ?
C1K H1K 0.9500 . ?
C1K C1L 1.3900 . ?
C1L H1L 0.9500 . ?
C1L C1J 1.3900 . ?
C1J H1J 0.9500 . ?

loop_
_geom_torsion_atom_site_label_1
_geom_torsion_atom_site_label_2
_geom_torsion_atom_site_label_3
_geom_torsion_atom_site_label_4
_geom_torsion
_geom_torsion_site_symmetry_1
_geom_torsion_site_symmetry_2
_geom_torsion_site_symmetry_3
_geom_torsion_site_symmetry_4
_geom_torsion_publ_flag
P001 C009 C00A O005 45.2(4) . . . . ?
P001 C009 C00A N007 -135.8(2) . . . . ?
P001 C009 C00F C00B -84.6(3) . . . . ?
P001 C009 C00F C00K 148.39(19) . . . . ?
P001 C00G C00O C011 -168.5(3) . . . . ?
P001 C00G C00X C01D 168.9(3) . . . . ?
P001 C27 C30 C32 -179.1(8) . . . . ?
P001 C27 C28 C29 179.0(9) . . . . ?
P001 C1G C1H C1I 172.3(9) . . . . ?
P001 C1G C1J C1L -172.4(9) . . . . ?
P002 C00D C00H O006 -46.1(4) . . . . ?
P002 C00D C00H N008 135.8(2) . . . . ?
P002 C26 C0 C22 175.5(6) . . . . ?
P002 C26 C25 C24 -175.2(6) . . . . ?
P002 C00I C00L C00S 171.5(3) . . . . ?
P002 C00I C00U C012 -173.1(3) . . . . ?
P002 C1F C1E C1D 179.1(6) . . . . ?
O003 P002 C00D C00C 45.1(2) . . . . ?
O003 P002 C00D C00H -71.2(2) . . . . ?
O003 P002 C26 C0 17.8(5) . . . . ?
O003 P002 C26 C25 -166.9(4) . . . . ?
O003 P002 C00I C00L 172.4(2) . . . . ?
O003 P002 C00I C00U -14.4(3) . . . . ?
O003 P002 C1F C1A -11.8(5) . . . . ?
O003 P002 C1F C1E 169.1(4) . . . . ?
O004 P001 C009 C00A 67.6(2) . . . . ?
O004 P001 C009 C00F -47.2(2) . . . . ?
O004 P001 C00G C00O -179.5(3) . . . . ?
O004 P001 C00G C00X 10.0(3) . . . . ?
O004 P001 C27 C30 -19.6(6) . . . . ?
O004 P001 C27 C28 161.3(6) . . . . ?
O004 P001 C1G C1H 147.4(6) . . . . ?
O004 P001 C1G C1J -40.2(7) . . . . ?
N007 C00K C2 C12 128.6(8) . . . . ?
N007 C00K C2 C4 130(2) . . . . ?
N007 C00K C2 C5 120.4(7) . . . . ?
N007 C00K C2 C10 -52(5) . . . . ?
N007 C00K C9 C11 -130.7(6) . . . . ?
N007 C00K C9 C5 -121(2) . . . . ?
N007 C00K C9 C18 -130.0(4) . . . . ?
N007 C00K C5 C2 -118.5(6) . . . . ?
N007 C00K C5 C9 67(2) . . . . ?
N007 C00K C5 C8 -129.3(7) . . . . ?
N007 C00K C5 C11 -158(5) . . . . ?
N007 C00K C5 C18 -129.3(13) . . . . ?
N007 C00K C10 C2 131(5) . . . . ?
N007 C00K C10 C12 131.9(8) . . . . ?
N007 C00K C10 C4 132.2(18) . . . . ?
N008 C00N C14 C1 122.6(7) . . . . ?
N008 C00N C14 C13 132.1(12) . . . . ?
N008 C00N C14 C17 165(3) . . . . ?
N008 C00N C14 C16 -65(3) . . . . ?
N008 C00N C14 C19 138.0(7) . . . . ?
N008 C00N C1 C14 -119.9(7) . . . . ?
N008 C00N C1 C3 -131.3(11) . . . . ?
N008 C00N C1 C20 -135(3) . . . . ?
N008 C00N C1 C21 52(4) . . . . ?
N008 C00N C16 C14 121(3) . . . . ?
N008 C00N C16 C13 131.4(6) . . . . ?
N008 C00N C16 C17 136.7(10) . . . . ?
N008 C00N C21 C1 -133(4) . . . . ?
N008 C00N C21 C3 -135.2(6) . . . . ?
N008 C00N C21 C20 -135.9(12) . . . . ?
C009 P001 C00G C00O -54.5(3) . . . . ?
C009 P001 C00G C00X 135.0(3) . . . . ?
C009 P001 C27 C30 -142.3(4) . . . . ?
C009 P001 C27 C28 38.6(7) . . . . ?
C009 P001 C1G C1H 23.6(7) . . . . ?
C009 P001 C1G C1J -164.0(5) . . . . ?
C009 C00F C00K N007 -29.5(3) . . . . ?
C009 C00F C00K C2 -150.4(5) . . . . ?
C009 C00F C00K C9 81.2(4) . . . . ?
C009 C00F C00K C5 100.4(6) . . . . ?
C009 C00F C00K C10 -138.5(9) . . . . ?
C00A N007 C00K C00F 21.6(3) . . . . ?
C00A N007 C00K C2 141.2(5) . . . . ?
C00A N007 C00K C9 -90.9(4) . . . . ?
C00A N007 C00K C5 -111.9(6) . . . . ?
C00A N007 C00K C10 130.4(9) . . . . ?
C00A C009 C00F C00B 154.8(2) . . . . ?
C00A C009 C00F C00K 27.7(3) . . . . ?
C00B C00F C00K N007 -159.8(2) . . . . ?
C00B C00F C00K C2 79.3(5) . . . . ?
C00B C00F C00K C9 -49.1(4) . . . . ?
C00B C00F C00K C5 -29.9(7) . . . . ?
C00B C00F C00K C10 91.2(9) . . . . ?
C00B C00P C013 C019 -0.4(6) . . . . ?
C00B C00V C01E C019 -0.9(7) . . . . ?
C00C C00D C00H O006 -166.4(3) . . . . ?
C00C C00D C00H N008 15.5(3) . . . . ?
C00C C00J C015 C01I 177.4(4) . . . . ?
C00C C00J C017 C01Q -179.0(4) . . . . ?
C00C C00N C14 C1 -118.5(7) . . . . ?
C00C C00N C14 C13 -109.1(12) . . . . ?
C00C C00N C14 C17 -76(3) . . . . ?
C00C C00N C14 C16 54(3) . . . . ?
C00C C00N C14 C19 -103.2(7) . . . . ?
C00C C00N C1 C14 123.6(7) . . . . ?
C00C C00N C1 C3 112.2(12) . . . . ?
C00C C00N C1 C20 109(3) . . . . ?
C00C C00N C1 C21 -65(4) . . . . ?
C00C C00N C16 C14 -133(3) . . . . ?
C00C C00N C16 C13 -122.3(6) . . . . ?
C00C C00N C16 C17 -117.0(10) . . . . ?
C00C C00N C21 C1 120(4) . . . . ?
C00C C00N C21 C3 118.0(6) . . . . ?
C00C C00N C21 C20 117.3(12) . . . . ?
C00D P002 C26 C0 140.5(4) . . . . ?
C00D P002 C26 C25 -44.2(5) . . . . ?
C00D P002 C00I C00L 47.4(3) . . . . ?
C00D P002 C00I C00U -139.4(3) . . . . ?
C00D P002 C1F C1A 110.1(4) . . . . ?
C00D P002 C1F C1E -69.1(5) . . . . ?
C00D C00C C00J C015 41.6(4) . . . . ?
C00D C00C C00J C017 -139.3(3) . . . . ?
C00D C00C C00N N008 30.3(3) . . . . ?
C00D C00C C00N C14 -95.3(6) . . . . ?
C00D C00C C00N C1 156.6(6) . . . . ?
C00D C00C C00N C16 -79.0(5) . . . . ?
C00D C00C C00N C21 142.2(6) . . . . ?
C26 P002 C00D C00C -79.1(3) . . . . ?
C26 P002 C00D C00H 164.6(3) . . . . ?
C26 P002 C00I C00L -63.7(4) . . . . ?
C26 P002 C00I C00U 109.4(4) . . . . ?
C26 C0 C22 C23 0.0 . . . . ?
C0 C26 C25 C24 0.0 . . . . ?
C0 C22 C23 C24 0.0 . . . . ?
C22 C23 C24 C25 0.0 . . . . ?
C23 C24 C25 C26 0.0 . . . . ?
C25 C26 C0 C22 0.0 . . . . ?
C00F C009 C00A O005 165.3(3) . . . . ?
C00F C009 C00A N007 -15.7(3) . . . . ?
C00F C00B C00P C013 -176.6(3) . . . . ?
C00F C00B C00V C01E 177.4(4) . . . . ?
C00F C00K C2 C12 -118.2(8) . . . . ?
C00F C00K C2 C4 -117(2) . . . . ?
C00F C00K C2 C5 -126.4(6) . . . . ?
C00F C00K C2 C10 61(5) . . . . ?
C00F C00K C9 C11 122.0(6) . . . . ?
C00F C00K C9 C5 132(2) . . . . ?
C00F C00K C9 C18 122.7(4) . . . . ?
C00F C00K C5 C2 118.4(6) . . . . ?
C00F C00K C5 C9 -57(2) . . . . ?
C00F C00K C5 C8 107.6(8) . . . . ?
C00F C00K C5 C11 79(5) . . . . ?
C00F C00K C5 C18 107.6(13) . . . . ?
C00F C00K C10 C2 -123(5) . . . . ?
C00F C00K C10 C12 -122.2(8) . . . . ?
C00F C00K C10 C4 -121.9(18) . . . . ?
C00G P001 C009 C00A -58.4(2) . . . . ?
C00G P001 C009 C00F -173.25(19) . . . . ?
C00G P001 C27 C30 103.3(5) . . . . ?
C00G P001 C27 C28 -75.8(6) . . . . ?
C00G P001 C1G C1H -92.5(6) . . . . ?
C00G P001 C1G C1J 79.9(6) . . . . ?
C00G C00O C011 C014 0.0(6) . . . . ?
C00G C00X C01D C014 -0.1(7) . . . . ?
C00H N008 C00N C00C -22.9(3) . . . . ?
C00H N008 C00N C14 105.9(5) . . . . ?
C00H N008 C00N C1 -145.7(7) . . . . ?
C00H N008 C00N C16 87.7(5) . . . . ?
C00H N008 C00N C21 -133.1(6) . . . . ?
C00I P002 C00D C00C 170.89(19) . . . . ?
C00I P002 C00D C00H 54.5(2) . . . . ?
C00I P002 C26 C0 -105.3(4) . . . . ?
C00I P002 C26 C25 70.0(5) . . . . ?
C00I P002 C1F C1A -134.1(4) . . . . ?
C00I P002 C1F C1E 46.8(5) . . . . ?
C00I C00L C00S C00Z 1.6(5) . . . . ?
C00I C00U C012 C00Z 1.1(6) . . . . ?
C00J C00C C00D P002 80.5(3) . . . . ?
C00J C00C C00D C00H -156.3(3) . . . . ?
C00J C00C C00N N008 161.1(3) . . . . ?
C00J C00C C00N C14 35.5(7) . . . . ?
C00J C00C C00N C1 -72.6(7) . . . . ?
C00J C00C C00N C16 51.7(6) . . . . ?
C00J C00C C00N C21 -87.0(7) . . . . ?
C00J C015 C01I C01J 2.0(7) . . . . ?
C00J C017 C01Q C01J 1.0(8) . . . . ?
C00K N007 C00A O005 174.9(3) . . . . ?
C00K N007 C00A C009 -4.1(3) . . . . ?
C00K C2 C12 O00Y 177.1(6) . . . . ?
C00K C2 C12 C8 -1.8(13) . . . . ?
C00K C2 C12 C4 179.1(15) . . . . ?
C00K C2 C12 C6 -5(4) . . . . ?
C00K C2 C12 C10 179(5) . . . . ?
C00K C2 C12 C18 -4.7(10) . . . . ?
C00K C2 C4 O00Y 5(7) . . . . ?
C00K C2 C4 C12 -2(3) . . . . ?
C00K C2 C4 C7 173.1(17) . . . . ?
C00K C2 C4 C6 -3(3) . . . . ?
C00K C2 C4 C10 178(6) . . . . ?
C00K C2 C10 C12 -179(5) . . . . ?
C00K C2 C10 C4 -179(3) . . . . ?
C00K C9 C11 C8 -2.2(10) . . . . ?
C00K C9 C11 C023 -177.0(5) . . . . ?
C00K C9 C11 C5 9.2(15) . . . . ?
C00K C9 C11 C18 1.6(12) . . . . ?
C00K C9 C5 C2 -6(2) . . . . ?
C00K C9 C5 C8 -160(3) . . . . ?
C00K C9 C5 C11 -170.7(15) . . . . ?
C00K C9 C5 C18 -165(3) . . . . ?
C00K C9 C18 C12 0.8(7) . . . . ?
C00K C9 C18 C8 -26(6) . . . . ?
C00K C9 C18 O3 -156(3) . . . . ?
C00K C9 C18 C11 -178.6(10) . . . . ?
C00K C9 C18 O01T -177.9(6) . . . . ?
C00K C9 C18 C5 13(3) . . . . ?
C00K C9 C18 C6 -0.5(14) . . . . ?
C00K C5 C18 C9 -160(4) . . . . ?
C00K C5 C18 C12 8.4(15) . . . . ?
C00K C5 C18 C8 0(4) . . . . ?
C00K C5 C18 C11 -169.6(16) . . . . ?
C00K C5 C18 O01T -172.4(10) . . . . ?
C00K C5 C18 C6 9(2) . . . . ?
C00L C00I C00U C012 0.2(5) . . . . ?
C00L C00S C00Z C012 -0.2(6) . . . . ?
C27 P001 C009 C00A -167.8(4) . . . . ?
C27 P001 C009 C00F 77.4(4) . . . . ?
C27 P001 C00G C00O 56.8(5) . . . . ?
C27 P001 C00G C00X -113.6(4) . . . . ?
C27 C30 C32 C31 0.0 . . . . ?
C30 C27 C28 C29 0.0 . . . . ?
C30 C32 C31 C29 0.0 . . . . ?
C32 C31 C29 C28 0.0 . . . . ?
C31 C29 C28 C27 0.0 . . . . ?
C28 C27 C30 C32 0.0 . . . . ?
C00N N008 C00H O006 -172.9(3) . . . . ?
C00N N008 C00H C00D 5.2(4) . . . . ?
C00N C00C C00D P002 -151.3(2) . . . . ?
C00N C00C C00D C00H -28.2(3) . . . . ?
C00N C00C C00J C015 -81.1(4) . . . . ?
C00N C00C C00J C017 98.1(4) . . . . ?
C00N C14 C13 O01G 177.0(9) . . . . ?
C00N C14 C13 O01W 65(5) . . . . ?
C00N C14 C13 C3 -4.6(15) . . . . ?
C00N C14 C13 C15 -5(2) . . . . ?
C00N C14 C13 C17 162.7(17) . . . . ?
C00N C14 C13 C16 160(5) . . . . ?
C00N C14 C13 C19 27(5) . . . . ?
C00N C14 C17 O01G -86(5) . . . . ?
C00N C14 C17 C020 167(2) . . . . ?
C00N C14 C17 C13 -46(4) . . . . ?
C00N C14 C17 C16 132(5) . . . . ?
C00N C14 C17 C19 -34(4) . . . . ?
C00N C14 C16 C13 -164(4) . . . . ?
C00N C14 C16 C17 -165.7(18) . . . . ?
C00N C1 C3 O01U -175.6(10) . . . . ?
C00N C1 C3 C13 9.7(14) . . . . ?
C00N C1 C3 C15 14(4) . . . . ?
C00N C1 C3 C20 -177.5(17) . . . . ?
C00N C1 C3 C19 1.8(18) . . . . ?
C00N C1 C3 C21 -177(5) . . . . ?
C00N C1 C20 O01U -1(7) . . . . ?
C00N C1 C20 C022 -170(3) . . . . ?
C00N C1 C20 C3 6(4) . . . . ?
C00N C1 C20 C15 8(4) . . . . ?
C00N C1 C20 C21 -174(6) . . . . ?
C00N C1 C21 C3 177(5) . . . . ?
C00N C1 C21 C20 177(3) . . . . ?
C00O C00G C00X C01D -1.7(6) . . . . ?
C00O C011 C014 C01D -1.9(6) . . . . ?
C00P C00B C00F C009 -43.4(4) . . . . ?
C00P C00B C00F C00K 78.9(4) . . . . ?
C00P C00B C00V C01E -0.2(6) . . . . ?
C00P C013 C019 C01E -0.7(7) . . . . ?
C00Q N007 C00A O005 10.1(5) . . . . ?
C00Q N007 C00A C009 -168.9(3) . . . . ?
C00Q N007 C00K C00F -173.1(3) . . . . ?
C00Q N007 C00K C2 -53.5(6) . . . . ?
C00Q N007 C00K C9 74.4(4) . . . . ?
C00Q N007 C00K C5 53.4(6) . . . . ?
C00Q N007 C00K C10 -64.3(9) . . . . ?
C00R N008 C00H O006 -7.0(5) . . . . ?
C00R N008 C00H C00D 171.2(3) . . . . ?
C00R N008 C00N C00C 170.9(3) . . . . ?
C00R N008 C00N C14 -60.3(6) . . . . ?
C00R N008 C00N C1 48.0(7) . . . . ?
C00R N008 C00N C16 -78.5(5) . . . . ?
C00R N008 C00N C21 60.7(6) . . . . ?
C00S C00Z C012 C00U -1.1(6) . . . . ?
C2 C00K C9 C11 -4.2(9) . . . . ?
C2 C00K C9 C5 6(2) . . . . ?
C2 C00K C9 C18 -3.4(7) . . . . ?
C2 C00K C5 C9 -175(2) . . . . ?
C2 C00K C5 C8 -10.8(10) . . . . ?
C2 C00K C5 C11 -40(5) . . . . ?
C2 C00K C5 C18 -10.8(15) . . . . ?
C2 C00K C10 C12 1(4) . . . . ?
C2 C00K C10 C4 1(4) . . . . ?
C2 C12 C8 O3 176.5(8) . . . . ?
C2 C12 C8 C11 -4.8(11) . . . . ?
C2 C12 C8 O01T -21(3) . . . . ?
C2 C12 C8 O021 -179.7(8) . . . . ?
C2 C12 C8 C5 -3.9(8) . . . . ?
C2 C12 C8 C6 -178(2) . . . . ?
C2 C12 C8 C18 -7.3(16) . . . . ?
C2 C12 C4 O00Y -178.1(11) . . . . ?
C2 C12 C4 C7 -174(3) . . . . ?
C2 C12 C4 C6 178(2) . . . . ?
C2 C12 C4 C10 0.0(16) . . . . ?
C2 C12 C6 O00Y -178(3) . . . . ?
C2 C12 C6 C8 5(5) . . . . ?
C2 C12 C6 O3 17(8) . . . . ?
C2 C12 C6 O021 -179(2) . . . . ?
C2 C12 C6 C4 -175(5) . . . . ?
C2 C12 C6 C18 1(4) . . . . ?
C2 C12 C10 C00K -1(3) . . . . ?
C2 C12 C10 C4 -180(5) . . . . ?
C2 C12 C18 C9 1.9(8) . . . . ?
C2 C12 C18 C8 173.8(14) . . . . ?
C2 C12 C18 O3 175.9(6) . . . . ?
C2 C12 C18 C11 3(3) . . . . ?
C2 C12 C18 O01T 179.7(13) . . . . ?
C2 C12 C18 C5 -1.4(10) . . . . ?
C2 C12 C18 C6 -179.8(15) . . . . ?
C2 C4 C6 O00Y 177.5(13) . . . . ?
C2 C4 C6 C12 2(2) . . . . ?
C2 C4 C6 C8 1(2) . . . . ?
C2 C4 C6 O021 178.9(14) . . . . ?
C2 C4 C6 C18 -3.2(16) . . . . ?
C2 C4 C10 C00K -1(2) . . . . ?
C2 C4 C10 C12 0(4) . . . . ?
C2 C5 C18 C9 -168(3) . . . . ?
C2 C5 C18 C12 0.9(6) . . . . ?
C2 C5 C18 C8 -8(4) . . . . ?
C2 C5 C18 C11 -177.0(10) . . . . ?
C2 C5 C18 O01T -179.9(9) . . . . ?
C2 C5 C18 C6 1.8(13) . . . . ?
C00U C00I C00L C00S -1.6(5) . . . . ?
C00V C00B C00F C009 139.2(3) . . . . ?
C00V C00B C00F C00K -98.6(3) . . . . ?
C00V C00B C00P C013 0.8(5) . . . . ?
C00X C00G C00O C011 1.8(5) . . . . ?
O00Y C12 C8 O3 -2.6(10) . . . . ?
O00Y C12 C8 C11 176.2(6) . . . . ?
O00Y C12 C8 O01T 160(3) . . . . ?
O00Y C12 C8 O021 1.3(7) . . . . ?
O00Y C12 C8 C5 177.1(6) . . . . ?
O00Y C12 C8 C6 3.0(17) . . . . ?
O00Y C12 C8 C18 173.7(13) . . . . ?
O00Y C12 C4 C2 178.1(11) . . . . ?
O00Y C12 C4 C7 4.0(19) . . . . ?
O00Y C12 C4 C6 -4(2) . . . . ?
O00Y C12 C4 C10 178.1(18) . . . . ?
O00Y C12 C6 C8 -177.1(17) . . . . ?
O00Y C12 C6 O3 -165(5) . . . . ?
O00Y C12 C6 O021 -1(3) . . . . ?
O00Y C12 C6 C4 4(2) . . . . ?
O00Y C12 C6 C18 178.7(10) . . . . ?
O00Y C12 C10 C00K 177.7(7) . . . . ?
O00Y C12 C10 C2 178(4) . . . . ?
O00Y C12 C10 C4 -1.7(16) . . . . ?
O00Y C12 C18 C9 179.9(6) . . . . ?
O00Y C12 C18 C8 -8.2(17) . . . . ?
O00Y C12 C18 O3 -6.1(9) . . . . ?
O00Y C12 C18 C11 -179(2) . . . . ?
O00Y C12 C18 O01T -2.2(18) . . . . ?
O00Y C12 C18 C5 176.7(8) . . . . ?
O00Y C12 C18 C6 -1.8(13) . . . . ?
O00Y C7 C4 C2 -176(2) . . . . ?
O00Y C7 C4 C12 -5(2) . . . . ?
O00Y C7 C4 C6 -0.8(9) . . . . ?
O00Y C7 C4 C10 -178.3(18) . . . . ?
O00Y O021 C6 C12 1(3) . . . . ?
O00Y O021 C6 C8 177.3(16) . . . . ?
O00Y O021 C6 O3 175.0(10) . . . . ?
O00Y O021 C6 C4 -1.0(11) . . . . ?
O00Y O021 C6 C18 -178.7(17) . . . . ?
O00Y C4 C6 C12 -175(3) . . . . ?
O00Y C4 C6 C8 -176(2) . . . . ?
O00Y C4 C6 O021 1.4(15) . . . . ?
O00Y C4 C6 C18 179.2(13) . . . . ?
O00Y C6 C18 C9 6(5) . . . . ?
O00Y C6 C18 C12 4(3) . . . . ?
O00Y C6 C18 C8 173(5) . . . . ?
O00Y C6 C18 O3 179(4) . . . . ?
O00Y C6 C18 O01T -177(3) . . . . ?
O00Y C6 C18 C5 2(5) . . . . ?
C011 C014 C01D C00X 1.9(7) . . . . ?
C013 C019 C01E C00V 1.3(8) . . . . ?
C015 C00J C017 C01Q 0.2(6) . . . . ?
C015 C01I C01J C01Q -0.8(8) . . . . ?
C9 C00K C2 C12 6.0(11) . . . . ?
C9 C00K C2 C4 7(3) . . . . ?
C9 C00K C2 C5 -2.1(8) . . . . ?
C9 C00K C2 C10 -175(5) . . . . ?
C9 C00K C5 C2 175(2) . . . . ?
C9 C00K C5 C8 164(3) . . . . ?
C9 C00K C5 C11 135(6) . . . . ?
C9 C00K C5 C18 164(3) . . . . ?
C9 C00K C10 C2 6(6) . . . . ?
C9 C00K C10 C12 6.5(16) . . . . ?
C9 C00K C10 C4 7(3) . . . . ?
C9 C11 C023 O01T 179.4(8) . . . . ?
C9 C11 C5 C00K -136(6) . . . . ?
C9 C11 C5 C2 -169(3) . . . . ?
C9 C11 C5 C8 -170.2(18) . . . . ?
C9 C11 C5 C18 -173(2) . . . . ?
C9 C11 C18 C12 -1(3) . . . . ?
C9 C11 C18 C8 -167(3) . . . . ?
C9 C11 C18 O3 -173.4(7) . . . . ?
C9 C11 C18 O01T -179.3(7) . . . . ?
C9 C11 C18 C5 3.5(10) . . . . ?
C9 C5 C18 C12 169(3) . . . . ?
C9 C5 C18 C8 160(4) . . . . ?
C9 C5 C18 C11 -9(3) . . . . ?
C9 C5 C18 O01T -12(3) . . . . ?
C9 C5 C18 C6 170(2) . . . . ?
C017 C00J C015 C01I -1.7(6) . . . . ?
C12 C2 C4 O00Y 7(4) . . . . ?
C12 C2 C4 C7 175(2) . . . . ?
C12 C2 C4 C6 -0.9(8) . . . . ?
C12 C2 C4 C10 -180(4) . . . . ?
C12 C2 C10 C00K 179(5) . . . . ?
C12 C2 C10 C4 0(2) . . . . ?
C12 O00Y C7 C4 1.8(8) . . . . ?
C12 O00Y O021 C8 1.1(6) . . . . ?
C12 O00Y O021 O3 6.6(15) . . . . ?
C12 O00Y O021 C6 -0.4(10) . . . . ?
C12 O00Y C4 C2 -7(4) . . . . ?
C12 O00Y C4 C7 -177.3(13) . . . . ?
C12 O00Y C4 C6 1.9(11) . . . . ?
C12 O00Y C6 O3 174(2) . . . . ?
C12 O00Y C6 O021 179.3(16) . . . . ?
C12 O00Y C6 C4 -1.9(11) . . . . ?
C12 O00Y C6 C18 -4(3) . . . . ?
C12 C8 O3 O01T 175.6(9) . . . . ?
C12 C8 O3 O021 5.2(11) . . . . ?
C12 C8 O3 C6 2.9(10) . . . . ?
C12 C8 O3 C18 175(3) . . . . ?
C12 C8 C11 C9 6.5(10) . . . . ?
C12 C8 C11 O01T -174.9(7) . . . . ?
C12 C8 C11 C023 -178.8(6) . . . . ?
C12 C8 C11 C5 1.4(10) . . . . ?
C12 C8 C11 C18 -8(3) . . . . ?
C12 C8 O01T O3 -165(3) . . . . ?
C12 C8 O01T C11 19(3) . . . . ?
C12 C8 O01T C023 26(3) . . . . ?
C12 C8 O01T C18 15(2) . . . . ?
C12 C8 O021 O00Y -1.0(5) . . . . ?
C12 C8 O021 O3 -175.6(9) . . . . ?
C12 C8 O021 C6 1.3(13) . . . . ?
C12 C8 C6 O3 -175.3(15) . . . . ?
C12 C8 C6 O021 -178(2) . . . . ?
C12 C8 C6 C4 0.4(10) . . . . ?
C12 C8 C6 C18 12(3) . . . . ?
C12 C8 C18 C9 30(7) . . . . ?
C12 C8 C18 O3 -175(2) . . . . ?
C12 C8 C18 C11 173(3) . . . . ?
C12 C8 C18 O01T -176.5(5) . . . . ?
C12 C8 C18 C5 10(4) . . . . ?
C12 C8 C18 C6 -6.4(16) . . . . ?
C12 C4 C6 O00Y 175(3) . . . . ?
C12 C4 C6 C8 -1(2) . . . . ?
C12 C4 C6 O021 177(3) . . . . ?
C12 C4 C6 C18 -5(2) . . . . ?
C12 C4 C10 C00K -1(2) . . . . ?
C12 C4 C10 C2 0(4) . . . . ?
C12 C6 C18 C9 2(2) . . . . ?
C12 C6 C18 C8 169(3) . . . . ?
C12 C6 C18 O3 174.9(15) . . . . ?
C12 C6 C18 O01T 179.7(11) . . . . ?
C12 C6 C18 C5 -1.8(18) . . . . ?
O01G O01W O01X O01U 68.3(15) . . . . ?
O01G O01W O01X C3 51.3(10) . . . . ?
O01G O01W O01X C15 45.2(10) . . . . ?
O01G O01W O01X C19 39.7(9) . . . . ?
O01G O01W C13 C14 120(4) . . . . ?
O01G O01W C13 C3 -169.0(7) . . . . ?
O01G O01W C13 C15 -160.8(9) . . . . ?
O01G O01W C13 C17 28.3(11) . . . . ?
O01G O01W C13 C16 66(2) . . . . ?
O01G O01W C13 C19 178(3) . . . . ?
O01G O01W C15 O01U -170.7(9) . . . . ?
O01G O01W C15 O01X -149.4(8) . . . . ?
O01G O01W C15 C13 13.8(7) . . . . ?
O01G O01W C15 C3 80(5) . . . . ?
O01G O01W C15 C20 147(4) . . . . ?
O01G O01W C15 C19 21.4(13) . . . . ?
O01G O01W C19 O01X -147.8(7) . . . . ?
O01G O01W C19 C14 25(3) . . . . ?
O01G O01W C19 C13 -2(3) . . . . ?
O01G O01W C19 C3 -164.7(12) . . . . ?
O01G O01W C19 C15 -154.9(14) . . . . ?
O01G O01W C19 C17 16.7(10) . . . . ?
O01G C020 C17 C14 153.6(17) . . . . ?
O01G C020 C17 C13 21.3(19) . . . . ?
O01G C020 C17 C16 169.4(12) . . . . ?
O01G C020 C17 C19 -1.3(9) . . . . ?
O01G C13 C3 O01U 1.7(19) . . . . ?
O01G C13 C3 O01X -1.7(12) . . . . ?
O01G C13 C3 C1 175.5(12) . . . . ?
O01G C13 C3 C15 -2.0(18) . . . . ?
O01G C13 C3 C20 156(5) . . . . ?
O01G C13 C3 C19 -21.0(12) . . . . ?
O01G C13 C3 C21 173.5(12) . . . . ?
O01G C13 C15 O01U 172(3) . . . . ?
O01G C13 C15 O01W -17.9(9) . . . . ?
O01G C13 C15 O01X -1(2) . . . . ?
O01G C13 C15 C3 178.6(13) . . . . ?
O01G C13 C15 C20 174.6(8) . . . . ?
O01G C13 C15 C19 -33(2) . . . . ?
O01G C13 C17 C020 -16.3(15) . . . . ?
O01G C13 C17 C14 -166.6(10) . . . . ?
O01G C13 C17 C16 -167.5(11) . . . . ?
O01G C13 C17 C19 44(3) . . . . ?
O01G C13 C16 C00N -178.5(7) . . . . ?
O01G C13 C16 C14 -166(3) . . . . ?
O01G C13 C16 C17 11.5(11) . . . . ?
O01G C13 C19 O01W 2(3) . . . . ?
O01G C13 C19 O01X 105(5) . . . . ?
O01G C13 C19 C14 -155(4) . . . . ?
O01G C13 C19 C3 166.7(8) . . . . ?
O01G C13 C19 C15 149(2) . . . . ?
O01G C13 C19 C17 -37(2) . . . . ?
O01G C17 C16 C00N -137(4) . . . . ?
O01G C17 C16 C14 -123(5) . . . . ?
O01G C17 C16 C13 -125(5) . . . . ?
O01G C17 C19 O01W -21.2(12) . . . . ?
O01G C17 C19 O01X 25(4) . . . . ?
O01G C17 C19 C14 162.7(10) . . . . ?
O01G C17 C19 C13 133(3) . . . . ?
O01G C17 C19 C3 160.1(11) . . . . ?
O01G C17 C19 C15 143(3) . . . . ?
C01I C01J C01Q C017 -0.7(9) . . . . ?
C8 C12 C4 C2 -176(7) . . . . ?
C8 C12 C4 O00Y 6(8) . . . . ?
C8 C12 C4 C7 10(9) . . . . ?
C8 C12 C4 C6 2(6) . . . . ?
C8 C12 C4 C10 -176(7) . . . . ?
C8 C12 C6 O00Y 177.1(17) . . . . ?
C8 C12 C6 O3 12(4) . . . . ?
C8 C12 C6 O021 176(4) . . . . ?
C8 C12 C6 C4 -179.3(19) . . . . ?
C8 C12 C6 C18 -4.2(11) . . . . ?
C8 C12 C10 C00K -2(2) . . . . ?
C8 C12 C10 C2 -1(5) . . . . ?
C8 C12 C10 C4 178.8(19) . . . . ?
C8 C12 C18 C9 -171.9(17) . . . . ?
C8 C12 C18 O3 2.1(11) . . . . ?
C8 C12 C18 C11 -171(4) . . . . ?
C8 C12 C18 O01T 6.0(9) . . . . ?
C8 C12 C18 C5 -175.1(18) . . . . ?
C8 C12 C18 C6 6.4(16) . . . . ?
C8 O3 O01T C11 3.4(7) . . . . ?
C8 O3 O01T C023 150(3) . . . . ?
C8 O3 O01T C18 -0.4(7) . . . . ?
C8 O3 O021 O00Y -7.7(15) . . . . ?
C8 O3 O021 C6 -1.8(10) . . . . ?
C8 O3 C6 O00Y -177(2) . . . . ?
C8 O3 C6 C12 -14(5) . . . . ?
C8 O3 C6 O021 177.1(16) . . . . ?
C8 O3 C6 C18 2.8(9) . . . . ?
C8 O3 C18 C9 154(5) . . . . ?
C8 O3 C18 C12 -4(2) . . . . ?
C8 O3 C18 C11 173(3) . . . . ?
C8 O3 C18 O01T 179(3) . . . . ?
C8 O3 C18 C6 -6(2) . . . . ?
C8 C11 O01T O3 -2.7(5) . . . . ?
C8 C11 O01T C023 -175.8(6) . . . . ?
C8 C11 O01T C18 3.3(9) . . . . ?
C8 C11 C023 O01T 4.6(7) . . . . ?
C8 C11 C5 C00K 34(5) . . . . ?
C8 C11 C5 C2 1.3(12) . . . . ?
C8 C11 C5 C9 170.2(18) . . . . ?
C8 C11 C5 C18 -2.4(9) . . . . ?
C8 C11 C18 C9 167(3) . . . . ?
C8 C11 C18 C12 166(6) . . . . ?
C8 C11 C18 O3 -6(3) . . . . ?
C8 C11 C18 O01T -12(3) . . . . ?
C8 C11 C18 C5 171(4) . . . . ?
C8 O01T C023 C11 -6.5(10) . . . . ?
C8 O01T C18 C9 172.8(17) . . . . ?
C8 O01T C18 C12 -5.1(8) . . . . ?
C8 O01T C18 O3 -0.6(12) . . . . ?
C8 O01T C18 C11 173.4(18) . . . . ?
C8 O01T C18 C5 176(2) . . . . ?
C8 O01T C18 C6 -5.3(10) . . . . ?
C8 O021 C6 O00Y -177.3(16) . . . . ?
C8 O021 C6 C12 -176(4) . . . . ?
C8 O021 C6 O3 -2.3(13) . . . . ?
C8 O021 C6 C4 -178(2) . . . . ?
C8 O021 C6 C18 4.0(8) . . . . ?
C8 C5 C18 C9 -160(4) . . . . ?
C8 C5 C18 C12 8(3) . . . . ?
C8 C5 C18 C11 -170(4) . . . . ?
C8 C5 C18 O01T -172(4) . . . . ?
C8 C5 C18 C6 9(3) . . . . ?
C8 C6 C18 C9 -166(3) . . . . ?
C8 C6 C18 C12 -169(3) . . . . ?
C8 C6 C18 O3 6(2) . . . . ?
C8 C6 C18 O01T 11(2) . . . . ?
C8 C6 C18 C5 -171(3) . . . . ?
O3 C8 C11 C9 -174.6(7) . . . . ?
O3 C8 C11 O01T 3.9(8) . . . . ?
O3 C8 C11 C023 0.0(11) . . . . ?
O3 C8 C11 C5 -179.8(9) . . . . ?
O3 C8 C11 C18 171(4) . . . . ?
O3 C8 O01T C11 -176.4(7) . . . . ?
O3 C8 O01T C023 -169.1(11) . . . . ?
O3 C8 O01T C18 179.2(16) . . . . ?
O3 C8 O021 O00Y 174.6(11) . . . . ?
O3 C8 O021 C6 176.9(17) . . . . ?
O3 C8 C6 C12 175.3(15) . . . . ?
O3 C8 C6 O021 -2.3(13) . . . . ?
O3 C8 C6 C4 175.7(18) . . . . ?
O3 C8 C6 C18 -173(2) . . . . ?
O3 C8 C18 C9 -154(5) . . . . ?
O3 C8 C18 C12 175(2) . . . . ?
O3 C8 C18 C11 -11(5) . . . . ?
O3 C8 C18 O01T -1(2) . . . . ?
O3 C8 C18 C5 -175(2) . . . . ?
O3 C8 C18 C6 169(4) . . . . ?
O3 O01T C023 C11 -148(3) . . . . ?
O3 O01T C18 C9 173.4(7) . . . . ?
O3 O01T C18 C12 -4.5(12) . . . . ?
O3 O01T C18 C8 0.6(12) . . . . ?
O3 O01T C18 C11 173.9(9) . . . . ?
O3 O01T C18 C5 176.8(12) . . . . ?
O3 O01T C18 C6 -4.7(9) . . . . ?
O3 O021 C6 O00Y -175.0(10) . . . . ?
O3 O021 C6 C12 -174(3) . . . . ?
O3 O021 C6 C8 2.3(13) . . . . ?
O3 O021 C6 C4 -176.0(15) . . . . ?
O3 O021 C6 C18 6.3(15) . . . . ?
O3 C6 C18 C9 -172.5(12) . . . . ?
O3 C6 C18 C12 -174.9(15) . . . . ?
O3 C6 C18 C8 -6(2) . . . . ?
O3 C6 C18 O01T 4.8(9) . . . . ?
O3 C6 C18 C5 -176.7(12) . . . . ?
C11 C9 C5 C00K 170.7(15) . . . . ?
C11 C9 C5 C2 165(4) . . . . ?
C11 C9 C5 C8 10.5(19) . . . . ?
C11 C9 C5 C18 5.7(16) . . . . ?
C11 C9 C18 C12 179.4(13) . . . . ?
C11 C9 C18 C8 153(7) . . . . ?
C11 C9 C18 O3 23(2) . . . . ?
C11 C9 C18 O01T 0.7(7) . . . . ?
C11 C9 C18 C5 -169(3) . . . . ?
C11 C9 C18 C6 178(2) . . . . ?
C11 C8 O3 O01T -3.1(6) . . . . ?
C11 C8 O3 O021 -173.6(9) . . . . ?
C11 C8 O3 C6 -175.8(14) . . . . ?
C11 C8 O3 C18 -4.2(18) . . . . ?
C11 C8 O01T O3 176.4(7) . . . . ?
C11 C8 O01T C023 7.3(11) . . . . ?
C11 C8 O01T C18 -4.4(12) . . . . ?
C11 C8 O021 O00Y -163(3) . . . . ?
C11 C8 O021 O3 22(3) . . . . ?
C11 C8 O021 C6 -161(3) . . . . ?
C11 C8 C6 C12 -12(3) . . . . ?
C11 C8 C6 O3 173(2) . . . . ?
C11 C8 C6 O021 170.6(17) . . . . ?
C11 C8 C6 C4 -11(4) . . . . ?
C11 C8 C6 C18 0.3(15) . . . . ?
C11 C8 C18 C9 -143(9) . . . . ?
C11 C8 C18 C12 -173(3) . . . . ?
C11 C8 C18 O3 11(5) . . . . ?
C11 C8 C18 O01T 10(3) . . . . ?
C11 C8 C18 C5 -163(6) . . . . ?
C11 C8 C18 C6 -179(2) . . . . ?
C11 O01T C18 C9 -0.6(6) . . . . ?
C11 O01T C18 C12 -178.4(19) . . . . ?
C11 O01T C18 C8 -173.4(18) . . . . ?
C11 O01T C18 O3 -173.9(9) . . . . ?
C11 O01T C18 C5 2.9(9) . . . . ?
C11 O01T C18 C6 -178.7(15) . . . . ?
C11 C5 C18 C9 9(3) . . . . ?
C11 C5 C18 C12 178.0(11) . . . . ?
C11 C5 C18 C8 170(4) . . . . ?
C11 C5 C18 O01T -2.8(9) . . . . ?
C11 C5 C18 C6 178.8(16) . . . . ?
O01T C8 O3 O021 -170.5(8) . . . . ?
O01T C8 O3 C6 -172.7(11) . . . . ?
O01T C8 O3 C18 -1(2) . . . . ?
O01T C8 C11 C9 -178.5(8) . . . . ?
O01T C8 C11 C023 -3.8(6) . . . . ?
O01T C8 C11 C5 176.4(8) . . . . ?
O01T C8 C11 C18 167(4) . . . . ?
O01T C8 O021 O00Y -175.4(6) . . . . ?
O01T C8 O021 O3 10.0(9) . . . . ?
O01T C8 O021 C6 -173.2(15) . . . . ?
O01T C8 C6 C12 -164(3) . . . . ?
O01T C8 C6 O3 21(3) . . . . ?
O01T C8 C6 O021 19(4) . . . . ?
O01T C8 C6 C4 -163(2) . . . . ?
O01T C8 C6 C18 -152(5) . . . . ?
O01T C8 C18 C9 -153(7) . . . . ?
O01T C8 C18 C12 176.5(5) . . . . ?
O01T C8 C18 O3 1(2) . . . . ?
O01T C8 C18 C11 -10(3) . . . . ?
O01T C8 C18 C5 -174(4) . . . . ?
O01T C8 C18 C6 170.1(18) . . . . ?
O01T O3 O021 O00Y -25(3) . . . . ?
O01T O3 O021 C8 -17.4(14) . . . . ?
O01T O3 O021 C6 -19(2) . . . . ?
O01T O3 C6 O00Y 176.6(11) . . . . ?
O01T O3 C6 C12 -21(5) . . . . ?
O01T O3 C6 C8 -6.8(10) . . . . ?
O01T O3 C6 O021 170.3(11) . . . . ?
O01T O3 C6 C18 -4.0(8) . . . . ?
O01T O3 C18 C9 -25(3) . . . . ?
O01T O3 C18 C12 177.3(7) . . . . ?
O01T O3 C18 C8 -179(3) . . . . ?
O01T O3 C18 C11 -6.0(9) . . . . ?
O01T O3 C18 C6 174.9(10) . . . . ?
O01T C11 C5 C00K 46(7) . . . . ?
O01T C11 C5 C2 13(4) . . . . ?
O01T C11 C5 C9 -178(2) . . . . ?
O01T C11 C5 C8 12(3) . . . . ?
O01T C11 C5 C18 9(3) . . . . ?
O01T C11 C18 C9 179.3(7) . . . . ?
O01T C11 C18 C12 178(3) . . . . ?
O01T C11 C18 C8 12(3) . . . . ?
O01T C11 C18 O3 5.9(9) . . . . ?
O01T C11 C18 C5 -177.3(8) . . . . ?
O01U O01X C3 C13 177.1(8) . . . . ?
O01U O01X C3 C15 178(3) . . . . ?
O01U O01X C3 C20 5.3(13) . . . . ?
O01U O01X C3 C19 -173.6(9) . . . . ?
O01U O01X C3 C21 14(3) . . . . ?
O01U O01X C15 O01W -161.3(8) . . . . ?
O01U O01X C15 C13 177.3(18) . . . . ?
O01U O01X C15 C3 -2(2) . . . . ?
O01U O01X C15 C20 2.2(9) . . . . ?
O01U O01X C15 C19 -169.3(18) . . . . ?
O01U O01X C19 O01G 165.1(8) . . . . ?
O01U O01X C19 O01W -160.0(10) . . . . ?
O01U O01X C19 C14 25(2) . . . . ?
O01U O01X C19 C13 71(6) . . . . ?
O01U O01X C19 C3 4.3(6) . . . . ?
O01U O01X C19 C15 9.4(16) . . . . ?
O01U O01X C19 C17 144(4) . . . . ?
O01U C022 C20 C1 176.6(18) . . . . ?
O01U C022 C20 C3 3(2) . . . . ?
O01U C022 C20 C15 -2.1(8) . . . . ?
O01U C022 C20 C21 178.2(13) . . . . ?
O01U C3 C15 O01W 119(5) . . . . ?
O01U C3 C15 O01X 2(3) . . . . ?
O01U C3 C15 C13 -177.4(9) . . . . ?
O01U C3 C15 C20 -9(3) . . . . ?
O01U C3 C15 C19 169(2) . . . . ?
O01U C3 C20 C022 -2.4(17) . . . . ?
O01U C3 C20 C1 -178.3(10) . . . . ?
O01U C3 C20 C15 10(3) . . . . ?
O01U C3 C20 C21 -178.0(13) . . . . ?
O01U C3 C19 O01G -124(3) . . . . ?
O01U C3 C19 O01W 7.0(14) . . . . ?
O01U C3 C19 O01X -5.7(8) . . . . ?
O01U C3 C19 C14 -175.9(9) . . . . ?
O01U C3 C19 C13 -163.2(14) . . . . ?
O01U C3 C19 C15 -12(2) . . . . ?
O01U C3 C19 C17 -174.3(10) . . . . ?
O01U C3 C21 C00N -176.8(7) . . . . ?
O01U C3 C21 C1 -179(4) . . . . ?
O01U C3 C21 C20 1.8(12) . . . . ?
O01U C15 C20 C022 1.9(7) . . . . ?
O01U C15 C20 C1 -177.2(12) . . . . ?
O01U C15 C20 C3 -169(4) . . . . ?
O01U C15 C20 C21 -178.3(15) . . . . ?
O01U C15 C19 O01G -139(9) . . . . ?
O01U C15 C19 O01W -83(12) . . . . ?
O01U C15 C19 O01X -91(13) . . . . ?
O01U C15 C19 C14 97(12) . . . . ?
O01U C15 C19 C13 115(12) . . . . ?
O01U C15 C19 C3 80(11) . . . . ?
O01U C15 C19 C17 110(12) . . . . ?
O01W O01G C020 C17 119.5(19) . . . . ?
O01W O01G C13 C14 -165.2(12) . . . . ?
O01W O01G C13 C3 17.2(11) . . . . ?
O01W O01G C13 C15 16.1(8) . . . . ?
O01W O01G C13 C17 -150.1(13) . . . . ?
O01W O01G C13 C16 -160.3(8) . . . . ?
O01W O01G C13 C19 -0.8(13) . . . . ?
O01W O01G C17 C020 -165.9(7) . . . . ?
O01W O01G C17 C14 68(3) . . . . ?
O01W O01G C17 C13 29.1(13) . . . . ?
O01W O01G C17 C16 156(4) . . . . ?
O01W O01G C17 C19 12.9(7) . . . . ?
O01W O01G C19 O01X 25.2(6) . . . . ?
O01W O01G C19 C14 -172.7(9) . . . . ?
O01W O01G C19 C13 178.9(18) . . . . ?
O01W O01G C19 C3 136(3) . . . . ?
O01W O01G C19 C15 58(4) . . . . ?
O01W O01G C19 C17 -161.9(10) . . . . ?
O01W O01X C3 O01U 162.3(9) . . . . ?
O01W O01X C3 C13 -20.6(7) . . . . ?
O01W O01X C3 C15 -20(3) . . . . ?
O01W O01X C3 C20 167.6(16) . . . . ?
O01W O01X C3 C19 -11.4(8) . . . . ?
O01W O01X C3 C21 176(3) . . . . ?
O01W O01X C15 O01U 161.3(8) . . . . ?
O01W O01X C15 C13 -21.4(16) . . . . ?
O01W O01X C15 C3 160(3) . . . . ?
O01W O01X C15 C20 163.5(12) . . . . ?
O01W O01X C15 C19 -7.9(16) . . . . ?
O01W O01X C19 O01G -34.9(9) . . . . ?
O01W O01X C19 C14 -175(2) . . . . ?
O01W O01X C19 C13 -129(6) . . . . ?
O01W O01X C19 C3 164.4(11) . . . . ?
O01W O01X C19 C15 169(2) . . . . ?
O01W O01X C19 C17 -56(4) . . . . ?
O01W C13 C3 O01U 16.9(11) . . . . ?
O01W C13 C3 O01X 13.5(5) . . . . ?
O01W C13 C3 C1 -169.3(8) . . . . ?
O01W C13 C3 C15 13.1(14) . . . . ?
O01W C13 C3 C20 171(5) . . . . ?
O01W C13 C3 C19 -5.8(13) . . . . ?
O01W C13 C3 C21 -171.3(9) . . . . ?
O01W C13 C15 O01U -170(3) . . . . ?
O01W C13 C15 O01X 17.2(13) . . . . ?
O01W C13 C15 C3 -163.5(16) . . . . ?
O01W C13 C15 C20 -167.5(12) . . . . ?
O01W C13 C15 C19 -15(2) . . . . ?
O01W C13 C17 O01G -28.5(10) . . . . ?
O01W C13 C17 C020 -45(2) . . . . ?
O01W C13 C17 C14 164.9(11) . . . . ?
O01W C13 C17 C16 164.0(8) . . . . ?
O01W C13 C17 C19 15(2) . . . . ?
O01W C13 C16 C00N 124(2) . . . . ?
O01W C13 C16 C14 137(4) . . . . ?
O01W C13 C16 C17 -46(2) . . . . ?
O01W C13 C19 O01G -2(3) . . . . ?
O01W C13 C19 O01X 103(6) . . . . ?
O01W C13 C19 C14 -157(2) . . . . ?
O01W C13 C19 C3 165(4) . . . . ?
O01W C13 C19 C15 147(4) . . . . ?
O01W C13 C19 C17 -39(5) . . . . ?
O01W C15 C20 O01U 51(4) . . . . ?
O01W C15 C20 C022 53(4) . . . . ?
O01W C15 C20 C1 -126(4) . . . . ?
O01W C15 C20 C3 -118(6) . . . . ?
O01W C15 C20 C21 -127(4) . . . . ?
O01W C15 C19 O01G -56(4) . . . . ?
O01W C15 C19 O01X -7.6(15) . . . . ?
O01W C15 C19 C14 -179.9(15) . . . . ?
O01W C15 C19 C13 -162(3) . . . . ?
O01W C15 C19 C3 163.2(17) . . . . ?
O01W C15 C19 C17 -167(4) . . . . ?
O01X O01U C022 C20 169(2) . . . . ?
O01X O01U C3 C1 -176.5(12) . . . . ?
O01X O01U C3 C13 -4.2(11) . . . . ?
O01X O01U C3 C15 -1.0(13) . . . . ?
O01X O01U C3 C20 -174.6(13) . . . . ?
O01X O01U C3 C19 5.9(9) . . . . ?
O01X O01U C3 C21 -176.1(9) . . . . ?
O01X O01U C15 O01W 17.6(8) . . . . ?
O01X O01U C15 C13 -174(4) . . . . ?
O01X O01U C15 C3 178.7(17) . . . . ?
O01X O01U C15 C20 -177.4(11) . . . . ?
O01X O01U C15 C19 94(13) . . . . ?
O01X O01U C20 C022 -175.8(8) . . . . ?
O01X O01U C20 C1 13(4) . . . . ?
O01X O01U C20 C3 6.1(15) . . . . ?
O01X O01U C20 C15 2.1(9) . . . . ?
O01X O01W C13 O01G 147.9(8) . . . . ?
O01X O01W C13 C14 -92(4) . . . . ?
O01X O01W C13 C3 -21.0(7) . . . . ?
O01X O01W C13 C15 -12.9(9) . . . . ?
O01X O01W C13 C17 176.2(13) . . . . ?
O01X O01W C13 C16 -146(2) . . . . ?
O01X O01W C13 C19 -34(3) . . . . ?
O01X O01W C15 O01U -21.4(9) . . . . ?
O01X O01W C15 C13 163.2(11) . . . . ?
O01X O01W C15 C3 -131(5) . . . . ?
O01X O01W C15 C20 -63(4) . . . . ?
O01X O01W C15 C19 170.8(17) . . . . ?
O01X O01W C19 O01G 147.8(7) . . . . ?
O01X O01W C19 C14 173(4) . . . . ?
O01X O01W C19 C13 146(3) . . . . ?
O01X O01W C19 C3 -16.9(11) . . . . ?
O01X O01W C19 C15 -7.0(13) . . . . ?
O01X O01W C19 C17 164.5(13) . . . . ?
O01X C3 C15 O01U -2(3) . . . . ?
O01X C3 C15 O01W 117(6) . . . . ?
O01X C3 C15 C13 -179(3) . . . . ?
O01X C3 C15 C20 -11(5) . . . . ?
O01X C3 C15 C19 167(4) . . . . ?
O01X C3 C20 O01U -4.9(12) . . . . ?
O01X C3 C20 C022 -7(3) . . . . ?
O01X C3 C20 C1 176.8(11) . . . . ?
O01X C3 C20 C15 5(2) . . . . ?
O01X C3 C20 C21 177.0(9) . . . . ?
O01X C3 C19 O01G -118(3) . . . . ?
O01X C3 C19 O01W 12.7(8) . . . . ?
O01X C3 C19 C14 -170.3(8) . . . . ?
O01X C3 C19 C13 -157.5(17) . . . . ?
O01X C3 C19 C15 -6(2) . . . . ?
O01X C3 C19 C17 -168.6(13) . . . . ?
O01X C3 C21 C00N 171(3) . . . . ?
O01X C3 C21 C1 169(4) . . . . ?
O01X C3 C21 C20 -10(3) . . . . ?
O01X C15 C20 O01U -2.9(11) . . . . ?
O01X C15 C20 C022 -0.9(16) . . . . ?
O01X C15 C20 C1 180.0(13) . . . . ?
O01X C15 C20 C3 -172(4) . . . . ?
O01X C15 C20 C21 178.8(14) . . . . ?
O01X C15 C19 O01G -48(5) . . . . ?
O01X C15 C19 O01W 7.6(15) . . . . ?
O01X C15 C19 C14 -172.2(9) . . . . ?
O01X C15 C19 C13 -154(2) . . . . ?
O01X C15 C19 C3 171(3) . . . . ?
O01X C15 C19 C17 -159(3) . . . . ?
C7 O00Y C12 C2 -0.7(10) . . . . ?
C7 O00Y C12 C8 178.2(6) . . . . ?
C7 O00Y C12 C4 -3.0(14) . . . . ?
C7 O00Y C12 C6 -179.9(12) . . . . ?
C7 O00Y C12 C10 -1.4(11) . . . . ?
C7 O00Y C12 C18 -178.3(7) . . . . ?
C7 O00Y O021 C8 -177.7(17) . . . . ?
C7 O00Y O021 O3 -172.2(13) . . . . ?
C7 O00Y O021 C6 -179.2(19) . . . . ?
C7 O00Y C4 C2 170(5) . . . . ?
C7 O00Y C4 C12 177.3(13) . . . . ?
C7 O00Y C4 C6 179.2(8) . . . . ?
C7 O00Y C6 C12 0(2) . . . . ?
C7 O00Y C6 O3 174.6(9) . . . . ?
C7 O00Y C6 O021 179.5(13) . . . . ?
C7 O00Y C6 C4 -1.7(18) . . . . ?
C7 O00Y C6 C18 -4(5) . . . . ?
C7 C4 C6 O00Y 0.8(8) . . . . ?
C7 C4 C6 C12 -175(3) . . . . ?
C7 C4 C6 C8 -175.4(16) . . . . ?
C7 C4 C6 O021 2(2) . . . . ?
C7 C4 C6 C18 -180.0(9) . . . . ?
C7 C4 C10 C00K 175.5(12) . . . . ?
C7 C4 C10 C2 176(3) . . . . ?
C7 C4 C10 C12 176(2) . . . . ?
C020 O01G O01W O01X 179(100) . . . . ?
C020 O01G O01W C13 -133.8(19) . . . . ?
C020 O01G O01W C15 -148.2(18) . . . . ?
C020 O01G O01W C19 -133.2(19) . . . . ?
C020 O01G C13 O01W 167.1(7) . . . . ?
C020 O01G C13 C14 1.9(15) . . . . ?
C020 O01G C13 C3 -175.7(11) . . . . ?
C020 O01G C13 C15 -176.8(9) . . . . ?
C020 O01G C13 C17 17.0(14) . . . . ?
C020 O01G C13 C16 6.8(11) . . . . ?
C020 O01G C13 C19 166.3(14) . . . . ?
C020 O01G C17 C14 -126(3) . . . . ?
C020 O01G C17 C13 -165.0(13) . . . . ?
C020 O01G C17 C16 -38(4) . . . . ?
C020 O01G C17 C19 178.8(8) . . . . ?
C020 O01G C19 O01W 159.8(11) . . . . ?
C020 O01G C19 O01X -175.0(10) . . . . ?
C020 O01G C19 C14 -12.8(14) . . . . ?
C020 O01G C19 C13 -21(2) . . . . ?
C020 O01G C19 C3 -64(4) . . . . ?
C020 O01G C19 C15 -142(4) . . . . ?
C020 O01G C19 C17 -2.1(14) . . . . ?
C020 C17 C16 C00N -169.0(8) . . . . ?
C020 C17 C16 C14 -155(2) . . . . ?
C020 C17 C16 C13 -157.4(18) . . . . ?
C020 C17 C19 O01G 1.1(7) . . . . ?
C020 C17 C19 O01W -20.1(17) . . . . ?
C020 C17 C19 O01X 26(5) . . . . ?
C020 C17 C19 C14 163.8(14) . . . . ?
C020 C17 C19 C13 134(3) . . . . ?
C020 C17 C19 C3 161.2(9) . . . . ?
C020 C17 C19 C15 144(3) . . . . ?
O021 O00Y C12 C2 179.7(9) . . . . ?
O021 O00Y C12 C8 -1.3(7) . . . . ?
O021 O00Y C12 C4 177.4(14) . . . . ?
O021 O00Y C12 C6 0.5(12) . . . . ?
O021 O00Y C12 C10 179.0(11) . . . . ?
O021 O00Y C12 C18 2.1(9) . . . . ?
O021 O00Y C7 C4 -180(100) . . . . ?
O021 O00Y C4 C2 -10(5) . . . . ?
O021 O00Y C4 C12 -2.9(16) . . . . ?
O021 O00Y C4 C7 179.8(8) . . . . ?
O021 O00Y C4 C6 -1.0(11) . . . . ?
O021 O00Y C6 C12 -179.3(16) . . . . ?
O021 O00Y C6 O3 -4.9(10) . . . . ?
O021 O00Y C6 C4 178.8(13) . . . . ?
O021 O00Y C6 C18 177(4) . . . . ?
O021 C8 O3 O01T 170.5(8) . . . . ?
O021 C8 O3 C6 -2.2(12) . . . . ?
O021 C8 O3 C18 169(2) . . . . ?
O021 C8 C11 C9 167(3) . . . . ?
O021 C8 C11 O01T -15(3) . . . . ?
O021 C8 C11 C023 -18(3) . . . . ?
O021 C8 C11 C5 162(3) . . . . ?
O021 C8 C11 C18 153(5) . . . . ?
O021 C8 O01T O3 -7.8(7) . . . . ?
O021 C8 O01T C11 175.8(9) . . . . ?
O021 C8 O01T C023 -176.9(10) . . . . ?
O021 C8 O01T C18 171.5(17) . . . . ?
O021 C8 C6 C12 178(2) . . . . ?
O021 C8 C6 O3 2.3(13) . . . . ?
O021 C8 C6 C4 178(3) . . . . ?
O021 C8 C6 C18 -170(2) . . . . ?
O021 O3 O01T C8 19.3(16) . . . . ?
O021 O3 O01T C11 22.7(18) . . . . ?
O021 O3 O01T C023 170(3) . . . . ?
O021 O3 O01T C18 18.9(17) . . . . ?
O021 O3 C6 O00Y 6.2(12) . . . . ?
O021 O3 C6 C12 168(5) . . . . ?
O021 O3 C6 C8 -177.1(16) . . . . ?
O021 O3 C6 C18 -174.3(13) . . . . ?
O021 O3 C18 C9 165(3) . . . . ?
O021 O3 C18 C12 6.9(9) . . . . ?
O021 O3 C18 C8 11(2) . . . . ?
O021 O3 C18 C11 -176.5(13) . . . . ?
O021 O3 C18 O01T -170.4(9) . . . . ?
O021 O3 C18 C6 4.4(10) . . . . ?
O021 C6 C18 C9 -177.7(12) . . . . ?
O021 C6 C18 C12 180(2) . . . . ?
O021 C6 C18 C8 -11(2) . . . . ?
O021 C6 C18 O3 -5.2(12) . . . . ?
O021 C6 C18 O01T -0.3(19) . . . . ?
O021 C6 C18 C5 178.1(14) . . . . ?
C022 O01U O01X O01W 163.8(16) . . . . ?
C022 O01U O01X C3 -171(2) . . . . ?
C022 O01U O01X C15 -170(2) . . . . ?
C022 O01U O01X C19 -175.7(19) . . . . ?
C022 O01U C3 O01X 176.7(8) . . . . ?
C022 O01U C3 C1 0.1(15) . . . . ?
C022 O01U C3 C13 172.5(9) . . . . ?
C022 O01U C3 C15 175.7(12) . . . . ?
C022 O01U C3 C20 2.1(15) . . . . ?
C022 O01U C3 C19 -177.4(8) . . . . ?
C022 O01U C3 C21 0.5(11) . . . . ?
C022 O01U C15 O01W -169.4(12) . . . . ?
C022 O01U C15 O01X 173.0(14) . . . . ?
C022 O01U C15 C13 -1(4) . . . . ?
C022 O01U C15 C3 -8(2) . . . . ?
C022 O01U C15 C20 -4.4(16) . . . . ?
C022 O01U C15 C19 -93(13) . . . . ?
C022 O01U C20 C1 -172(4) . . . . ?
C022 O01U C20 C3 -178.1(13) . . . . ?
C022 O01U C20 C15 178.0(8) . . . . ?
C022 C20 C21 C00N -175.3(9) . . . . ?
C022 C20 C21 C1 -177(3) . . . . ?
C022 C20 C21 C3 -177(2) . . . . ?
C023 C11 O01T C8 175.8(6) . . . . ?
C023 C11 O01T O3 173.1(7) . . . . ?
C023 C11 O01T C18 179.1(9) . . . . ?
C023 C11 C5 C00K -145(4) . . . . ?
C023 C11 C5 C2 -178.4(8) . . . . ?
C023 C11 C5 C9 -9(3) . . . . ?
C023 C11 C5 C8 -179.7(16) . . . . ?
C023 C11 C5 C18 177.9(16) . . . . ?
C023 C11 C18 C9 178.3(15) . . . . ?
C023 C11 C18 C12 176.8(18) . . . . ?
C023 C11 C18 C8 11(4) . . . . ?
C023 C11 C18 O3 4.9(18) . . . . ?
C023 C11 C18 O01T -1.0(11) . . . . ?
C023 C11 C18 C5 -178.3(13) . . . . ?
C023 O01T C18 C9 0.4(10) . . . . ?
C023 O01T C18 C12 -177.4(11) . . . . ?
C023 O01T C18 C8 -172.4(12) . . . . ?
C023 O01T C18 O3 -172.9(7) . . . . ?
C023 O01T C18 C11 1.0(11) . . . . ?
C023 O01T C18 C5 3.9(14) . . . . ?
C023 O01T C18 C6 -177.7(9) . . . . ?
C4 C2 C12 O00Y -2.1(11) . . . . ?
C4 C2 C12 C8 179.1(15) . . . . ?
C4 C2 C12 C6 176(4) . . . . ?
C4 C2 C12 C10 0(4) . . . . ?
C4 C2 C12 C18 176.2(14) . . . . ?
C4 C2 C10 C00K 179(3) . . . . ?
C4 C2 C10 C12 0(2) . . . . ?
C4 O00Y C12 C2 2.3(12) . . . . ?
C4 O00Y C12 C8 -178.8(15) . . . . ?
C4 O00Y C12 C6 -176.9(18) . . . . ?
C4 O00Y C12 C10 1.6(15) . . . . ?
C4 O00Y C12 C18 -175.3(17) . . . . ?
C4 O00Y O021 C8 2.8(11) . . . . ?
C4 O00Y O021 O3 8.3(19) . . . . ?
C4 O00Y O021 C6 1.3(14) . . . . ?
C4 O00Y C6 C12 1.9(11) . . . . ?
C4 O00Y C6 O3 176.3(16) . . . . ?
C4 O00Y C6 O021 -178.8(13) . . . . ?
C4 O00Y C6 C18 -2(4) . . . . ?
C4 C12 C8 O3 -8(7) . . . . ?
C4 C12 C8 C11 171(7) . . . . ?
C4 C12 C8 O01T 155(7) . . . . ?
C4 C12 C8 O021 -4(7) . . . . ?
C4 C12 C8 C5 172(7) . . . . ?
C4 C12 C8 C6 -3(7) . . . . ?
C4 C12 C8 C18 168(7) . . . . ?
C4 C12 C6 O00Y -4(2) . . . . ?
C4 C12 C6 C8 179.3(19) . . . . ?
C4 C12 C6 O3 -169(4) . . . . ?
C4 C12 C6 O021 -5(4) . . . . ?
C4 C12 C6 C18 175.1(19) . . . . ?
C4 C12 C10 C00K 179(2) . . . . ?
C4 C12 C10 C2 180(5) . . . . ?
C4 C12 C18 C9 18(6) . . . . ?
C4 C12 C18 C8 -170(6) . . . . ?
C4 C12 C18 O3 -168(6) . . . . ?
C4 C12 C18 C11 20(8) . . . . ?
C4 C12 C18 O01T -164(6) . . . . ?
C4 C12 C18 C5 15(6) . . . . ?
C4 C12 C18 C6 -163(7) . . . . ?
C4 C6 C18 C9 4(2) . . . . ?
C4 C6 C18 C12 2.1(8) . . . . ?
C4 C6 C18 C8 171(3) . . . . ?
C4 C6 C18 O3 177.0(14) . . . . ?
C4 C6 C18 O01T -178.2(10) . . . . ?
C4 C6 C18 C5 0.3(19) . . . . ?
C5 C00K C2 C12 8.1(10) . . . . ?
C5 C00K C2 C4 9(3) . . . . ?
C5 C00K C2 C10 -173(5) . . . . ?
C5 C00K C9 C11 -9.7(16) . . . . ?
C5 C00K C9 C18 -9.0(18) . . . . ?
C5 C00K C10 C2 7(6) . . . . ?
C5 C00K C10 C12 8.2(13) . . . . ?
C5 C00K C10 C4 8(2) . . . . ?
C5 C2 C12 O00Y -177.3(7) . . . . ?
C5 C2 C12 C8 3.8(8) . . . . ?
C5 C2 C12 C4 -175.3(13) . . . . ?
C5 C2 C12 C6 0(4) . . . . ?
C5 C2 C12 C10 -175(4) . . . . ?
C5 C2 C12 C18 0.9(6) . . . . ?
C5 C2 C4 O00Y 12(5) . . . . ?
C5 C2 C4 C12 5.1(14) . . . . ?
C5 C2 C4 C7 179.9(12) . . . . ?
C5 C2 C4 C6 4.2(13) . . . . ?
C5 C2 C4 C10 -175(4) . . . . ?
C5 C9 C11 C8 -11(2) . . . . ?
C5 C9 C11 C023 173.8(18) . . . . ?
C5 C9 C11 C18 -8(2) . . . . ?
C5 C9 C18 C12 -12(3) . . . . ?
C5 C9 C18 C8 -39(7) . . . . ?
C5 C9 C18 O3 -169(4) . . . . ?
C5 C9 C18 C11 169(3) . . . . ?
C5 C9 C18 O01T 169(3) . . . . ?
C5 C9 C18 C6 -13(3) . . . . ?
C5 C8 O3 O01T -3.5(18) . . . . ?
C5 C8 O3 O021 -174.0(18) . . . . ?
C5 C8 O3 C6 -176(2) . . . . ?
C5 C8 O3 C18 -4.5(17) . . . . ?
C5 C8 C11 C9 5.1(9) . . . . ?
C5 C8 C11 O01T -176.4(8) . . . . ?
C5 C8 C11 C023 179.8(10) . . . . ?
C5 C8 C11 C18 -9(3) . . . . ?
C5 C8 O01T O3 178.6(7) . . . . ?
C5 C8 O01T C11 2.2(5) . . . . ?
C5 C8 O01T C023 9.5(12) . . . . ?
C5 C8 O01T C18 -2.1(12) . . . . ?
C5 C8 O021 O00Y -11(2) . . . . ?
C5 C8 O021 O3 174.1(18) . . . . ?
C5 C8 O021 C6 -9(2) . . . . ?
C5 C8 C6 C12 -6(2) . . . . ?
C5 C8 C6 O3 178.4(10) . . . . ?
C5 C8 C6 O021 176.1(10) . . . . ?
C5 C8 C6 C4 -6(2) . . . . ?
C5 C8 C6 C18 5.8(18) . . . . ?
C5 C8 C18 C9 20(4) . . . . ?
C5 C8 C18 C12 -10(4) . . . . ?
C5 C8 C18 O3 175(2) . . . . ?
C5 C8 C18 C11 163(6) . . . . ?
C5 C8 C18 O01T 174(4) . . . . ?
C5 C8 C18 C6 -16(5) . . . . ?
C5 C11 O01T C8 -12(3) . . . . ?
C5 C11 O01T O3 -15(3) . . . . ?
C5 C11 O01T C023 172(3) . . . . ?
C5 C11 O01T C18 -9(3) . . . . ?
C5 C11 C023 O01T -175.8(15) . . . . ?
C5 C11 C18 C9 -3.5(10) . . . . ?
C5 C11 C18 C12 -5(3) . . . . ?
C5 C11 C18 C8 -171(4) . . . . ?
C5 C11 C18 O3 -176.8(11) . . . . ?
C5 C11 C18 O01T 177.3(8) . . . . ?
C6 O00Y C12 C2 179.2(15) . . . . ?
C6 O00Y C12 C8 -1.9(11) . . . . ?
C6 O00Y C12 C4 176.9(18) . . . . ?
C6 O00Y C12 C10 178.5(16) . . . . ?
C6 O00Y C12 C18 1.6(12) . . . . ?
C6 O00Y C7 C4 1.6(17) . . . . ?
C6 O00Y O021 C8 1.5(9) . . . . ?
C6 O00Y O021 O3 7.1(13) . . . . ?
C6 O00Y C4 C2 -9(4) . . . . ?
C6 O00Y C4 C12 -1.9(11) . . . . ?
C6 O00Y C4 C7 -179.2(8) . . . . ?
C6 C12 C8 O3 -5.6(18) . . . . ?
C6 C12 C8 C11 173(2) . . . . ?
C6 C12 C8 O01T 157(3) . . . . ?
C6 C12 C8 O021 -1.7(18) . . . . ?
C6 C12 C8 C5 174.0(19) . . . . ?
C6 C12 C8 C18 171(2) . . . . ?
C6 C12 C4 C2 -178(2) . . . . ?
C6 C12 C4 O00Y 4(2) . . . . ?
C6 C12 C4 C7 8(4) . . . . ?
C6 C12 C4 C10 -178(2) . . . . ?
C6 C12 C18 C9 -178.3(14) . . . . ?
C6 C12 C18 C8 -6.4(16) . . . . ?
C6 C12 C18 O3 -4.3(12) . . . . ?
C6 C12 C18 C11 -177(3) . . . . ?
C6 C12 C18 O01T -0.4(17) . . . . ?
C6 C12 C18 C5 178.5(16) . . . . ?
C6 C8 O3 O01T 172.7(11) . . . . ?
C6 C8 O3 O021 2.2(12) . . . . ?
C6 C8 O3 C18 172(3) . . . . ?
C6 C8 C11 C9 13(3) . . . . ?
C6 C8 C11 O01T -168(2) . . . . ?
C6 C8 C11 C023 -172(2) . . . . ?
C6 C8 C11 C5 8(3) . . . . ?
C6 C8 C11 C18 -1(3) . . . . ?
C6 C8 O01T O3 -23(4) . . . . ?
C6 C8 O01T C11 161(4) . . . . ?
C6 C8 O01T C023 168(3) . . . . ?
C6 C8 O01T C18 157(4) . . . . ?
C6 C8 O021 O00Y -2.3(13) . . . . ?
C6 C8 O021 O3 -176.9(17) . . . . ?
C6 C8 C18 C9 37(7) . . . . ?
C6 C8 C18 C12 6.4(16) . . . . ?
C6 C8 C18 O3 -169(4) . . . . ?
C6 C8 C18 C11 179(2) . . . . ?
C6 C8 C18 O01T -170.1(18) . . . . ?
C6 C8 C18 C5 16(5) . . . . ?
C6 O3 O01T C8 4.5(7) . . . . ?
C6 O3 O01T C11 7.9(8) . . . . ?
C6 O3 O01T C023 155(3) . . . . ?
C6 O3 O01T C18 4.1(8) . . . . ?
C6 O3 O021 O00Y -5.9(11) . . . . ?
C6 O3 O021 C8 1.8(10) . . . . ?
C6 O3 C18 C9 160(3) . . . . ?
C6 O3 C18 C12 2.5(7) . . . . ?
C6 O3 C18 C8 6(2) . . . . ?
C6 O3 C18 C11 179.1(16) . . . . ?
C6 O3 C18 O01T -174.9(10) . . . . ?
C6 C4 C10 C00K -2(3) . . . . ?
C6 C4 C10 C2 -1(5) . . . . ?
C6 C4 C10 C12 -1.1(10) . . . . ?
C10 C00K C2 C12 -179(6) . . . . ?
C10 C00K C2 C4 -178(7) . . . . ?
C10 C00K C2 C5 173(5) . . . . ?
C10 C00K C9 C11 -5.6(13) . . . . ?
C10 C00K C9 C5 4(2) . . . . ?
C10 C00K C9 C18 -4.9(12) . . . . ?
C10 C00K C5 C2 -1.7(13) . . . . ?
C10 C00K C5 C9 -176.6(19) . . . . ?
C10 C00K C5 C8 -12.5(13) . . . . ?
C10 C00K C5 C11 -42(5) . . . . ?
C10 C00K C5 C18 -12.5(18) . . . . ?
C10 C2 C12 O00Y -2(4) . . . . ?
C10 C2 C12 C8 179(4) . . . . ?
C10 C2 C12 C4 0(4) . . . . ?
C10 C2 C12 C6 176(4) . . . . ?
C10 C2 C12 C18 176(4) . . . . ?
C10 C2 C4 O00Y -173(5) . . . . ?
C10 C2 C4 C12 180(4) . . . . ?
C10 C2 C4 C7 -5(4) . . . . ?
C10 C2 C4 C6 179(4) . . . . ?
C10 C12 C8 O3 176.9(15) . . . . ?
C10 C12 C8 C11 -4.3(18) . . . . ?
C10 C12 C8 O01T -20(4) . . . . ?
C10 C12 C8 O021 -179.2(16) . . . . ?
C10 C12 C8 C5 -3.4(16) . . . . ?
C10 C12 C8 C6 -177(2) . . . . ?
C10 C12 C8 C18 -7(2) . . . . ?
C10 C12 C4 C2 0.0(16) . . . . ?
C10 C12 C4 O00Y -178.1(18) . . . . ?
C10 C12 C4 C7 -174(3) . . . . ?
C10 C12 C4 C6 178(2) . . . . ?
C10 C12 C18 C9 3.2(13) . . . . ?
C10 C12 C18 C8 175.1(16) . . . . ?
C10 C12 C18 O3 177.2(11) . . . . ?
C10 C12 C18 C11 4(3) . . . . ?
C10 C12 C18 O01T -178.9(15) . . . . ?
C10 C12 C18 C5 0.0(14) . . . . ?
C10 C12 C18 C6 -178.5(17) . . . . ?
C10 C4 C6 O00Y 178(2) . . . . ?
C10 C4 C6 C12 3(2) . . . . ?
C10 C4 C6 C8 2(3) . . . . ?
C10 C4 C6 O021 179.4(19) . . . . ?
C10 C4 C6 C18 -3(2) . . . . ?
C18 C9 C11 C8 -3.8(9) . . . . ?
C18 C9 C11 C023 -178.6(12) . . . . ?
C18 C9 C11 C5 8(2) . . . . ?
C18 C9 C5 C00K 165(3) . . . . ?
C18 C9 C5 C2 159(5) . . . . ?
C18 C9 C5 C8 4.8(9) . . . . ?
C18 C9 C5 C11 -5.7(16) . . . . ?
C18 C12 C8 O3 -176.3(19) . . . . ?
C18 C12 C8 C11 2.5(10) . . . . ?
C18 C12 C8 O01T -14(2) . . . . ?
C18 C12 C8 O021 -172.4(16) . . . . ?
C18 C12 C8 C5 3.4(13) . . . . ?
C18 C12 C8 C6 -171(2) . . . . ?
C18 C12 C4 C2 -18(6) . . . . ?
C18 C12 C4 O00Y 164(6) . . . . ?
C18 C12 C4 C7 168(4) . . . . ?
C18 C12 C4 C6 160(8) . . . . ?
C18 C12 C4 C10 -18(7) . . . . ?
C18 C12 C6 O00Y -178.7(10) . . . . ?
C18 C12 C6 C8 4.2(11) . . . . ?
C18 C12 C6 O3 16(4) . . . . ?
C18 C12 C6 O021 -180(4) . . . . ?
C18 C12 C6 C4 -175.1(19) . . . . ?
C18 C12 C10 C00K -4.8(14) . . . . ?
C18 C12 C10 C2 -4(4) . . . . ?
C18 C12 C10 C4 175.8(17) . . . . ?
C18 C8 O3 O01T 1(2) . . . . ?
C18 C8 O3 O021 -169(2) . . . . ?
C18 C8 O3 C6 -172(3) . . . . ?
C18 C8 C11 C9 14(4) . . . . ?
C18 C8 C11 O01T -167(4) . . . . ?
C18 C8 C11 C023 -171(3) . . . . ?
C18 C8 C11 C5 9(3) . . . . ?
C18 C8 O01T O3 -179.2(16) . . . . ?
C18 C8 O01T C11 4.4(12) . . . . ?
C18 C8 O01T C023 11.7(19) . . . . ?
C18 C8 C6 C12 -12(3) . . . . ?
C18 C8 C6 O3 173(2) . . . . ?
C18 C8 C6 O021 170(2) . . . . ?
C18 C8 C6 C4 -12(3) . . . . ?
C18 O3 O01T C8 0.4(7) . . . . ?
C18 O3 O01T C11 3.7(6) . . . . ?
C18 O3 O01T C023 151(3) . . . . ?
C18 O3 O021 O00Y -10.5(16) . . . . ?
C18 O3 O021 C8 -2.8(6) . . . . ?
C18 O3 O021 C6 -4.6(11) . . . . ?
C18 O3 C6 O00Y -179.5(17) . . . . ?
C18 O3 C6 C12 -17(5) . . . . ?
C18 O3 C6 C8 -2.8(9) . . . . ?
C18 O3 C6 O021 174.3(13) . . . . ?
C18 C11 O01T C8 -3.3(9) . . . . ?
C18 C11 O01T O3 -6.0(9) . . . . ?
C18 C11 O01T C023 -179.1(9) . . . . ?
C18 C11 C023 O01T 1.3(13) . . . . ?
C18 C11 C5 C00K 37(5) . . . . ?
C18 C11 C5 C2 3.7(13) . . . . ?
C18 C11 C5 C9 173(2) . . . . ?
C18 C11 C5 C8 2.4(9) . . . . ?
C18 O01T C023 C11 -0.6(6) . . . . ?
C14 C00N C1 C3 -11.4(14) . . . . ?
C14 C00N C1 C20 -15(4) . . . . ?
C14 C00N C1 C21 172(4) . . . . ?
C14 C00N C16 C13 10(2) . . . . ?
C14 C00N C16 C17 16(2) . . . . ?
C14 C00N C21 C1 -9(4) . . . . ?
C14 C00N C21 C3 -10.8(11) . . . . ?
C14 C00N C21 C20 -11.5(16) . . . . ?
C14 C1 C3 O01U 176.4(10) . . . . ?
C14 C1 C3 C13 1.6(7) . . . . ?
C14 C1 C3 C15 6(4) . . . . ?
C14 C1 C3 C20 174.5(14) . . . . ?
C14 C1 C3 C19 -6.2(11) . . . . ?
C14 C1 C3 C21 175(4) . . . . ?
C14 C1 C20 O01U -12(5) . . . . ?
C14 C1 C20 C022 178.1(11) . . . . ?
C14 C1 C20 C3 -6.0(16) . . . . ?
C14 C1 C20 C15 -3.1(13) . . . . ?
C14 C1 C20 C21 175(4) . . . . ?
C14 C1 C21 C00N 21(11) . . . . ?
C14 C1 C21 C3 -162(15) . . . . ?
C14 C1 C21 C20 -161(14) . . . . ?
C14 C13 C3 O01U -176.3(11) . . . . ?
C14 C13 C3 O01X -179.7(9) . . . . ?
C14 C13 C3 C1 -2.5(11) . . . . ?
C14 C13 C3 C15 180.0(17) . . . . ?
C14 C13 C3 C20 -22(5) . . . . ?
C14 C13 C3 C19 161(2) . . . . ?
C14 C13 C3 C21 -4.5(12) . . . . ?
C14 C13 C15 O01U -6(4) . . . . ?
C14 C13 C15 O01W 163.5(12) . . . . ?
C14 C13 C15 O01X -179.4(14) . . . . ?
C14 C13 C15 C3 0(2) . . . . ?
C14 C13 C15 C20 -4.0(17) . . . . ?
C14 C13 C15 C19 148(3) . . . . ?
C14 C13 C17 O01G 166.6(10) . . . . ?
C14 C13 C17 C020 150.3(19) . . . . ?
C14 C13 C17 C16 -0.9(12) . . . . ?
C14 C13 C17 C19 -150(3) . . . . ?
C14 C13 C16 C00N -13(3) . . . . ?
C14 C13 C16 C17 177(4) . . . . ?
C14 C13 C19 O01G 155(4) . . . . ?
C14 C13 C19 O01W 157(2) . . . . ?
C14 C13 C19 O01X -100(5) . . . . ?
C14 C13 C19 C3 -38(4) . . . . ?
C14 C13 C19 C15 -55(5) . . . . ?
C14 C13 C19 C17 118(5) . . . . ?
C14 C17 C16 C00N -13.7(18) . . . . ?
C14 C17 C16 C13 -2(3) . . . . ?
C14 C17 C19 O01G -162.7(10) . . . . ?
C14 C17 C19 O01W 176.1(12) . . . . ?
C14 C17 C19 O01X -138(4) . . . . ?
C14 C17 C19 C13 -30(3) . . . . ?
C14 C17 C19 C3 -2.6(14) . . . . ?
C14 C17 C19 C15 -20(3) . . . . ?
C1 C00N C14 C13 9.5(15) . . . . ?
C1 C00N C14 C17 42(3) . . . . ?
C1 C00N C14 C16 172(3) . . . . ?
C1 C00N C14 C19 15.3(11) . . . . ?
C1 C00N C16 C14 -8(3) . . . . ?
C1 C00N C16 C13 1.9(10) . . . . ?
C1 C00N C16 C17 7.2(14) . . . . ?
C1 C00N C21 C3 -2(4) . . . . ?
C1 C00N C21 C20 -3(3) . . . . ?
C1 C14 C13 O01G -176.7(10) . . . . ?
C1 C14 C13 O01W 71(4) . . . . ?
C1 C14 C13 C3 1.7(7) . . . . ?
C1 C14 C13 C15 1.7(14) . . . . ?
C1 C14 C13 C17 169.0(13) . . . . ?
C1 C14 C13 C16 167(4) . . . . ?
C1 C14 C13 C19 34(4) . . . . ?
C1 C14 C17 O01G -53(4) . . . . ?
C1 C14 C17 C020 -160.5(11) . . . . ?
C1 C14 C17 C13 -13.1(16) . . . . ?
C1 C14 C17 C16 165(3) . . . . ?
C1 C14 C17 C19 -1.9(14) . . . . ?
C1 C14 C16 C00N 9(4) . . . . ?
C1 C14 C16 C13 -155(7) . . . . ?
C1 C14 C16 C17 -156(5) . . . . ?
C1 C3 C15 O01U 172(4) . . . . ?
C1 C3 C15 O01W -69(6) . . . . ?
C1 C3 C15 O01X 174(2) . . . . ?
C1 C3 C15 C13 -5(4) . . . . ?
C1 C3 C15 C20 163(6) . . . . ?
C1 C3 C15 C19 -19(5) . . . . ?
C1 C3 C20 O01U 178.3(10) . . . . ?
C1 C3 C20 C022 176(2) . . . . ?
C1 C3 C20 C15 -172(3) . . . . ?
C1 C3 C20 C21 0.2(14) . . . . ?
C1 C3 C19 O01G 59(4) . . . . ?
C1 C3 C19 O01W -170.7(11) . . . . ?
C1 C3 C19 O01X 176.6(11) . . . . ?
C1 C3 C19 C14 6.4(11) . . . . ?
C1 C3 C19 C13 19.1(19) . . . . ?
C1 C3 C19 C15 170(3) . . . . ?
C1 C3 C19 C17 8.0(17) . . . . ?
C1 C3 C21 C00N 2(3) . . . . ?
C1 C3 C21 C20 -179(5) . . . . ?
C1 C20 C21 C00N 2(2) . . . . ?
C1 C20 C21 C3 1(4) . . . . ?
C13 O01G O01W O01X -47.3(10) . . . . ?
C13 O01G O01W C15 -14.4(7) . . . . ?
C13 O01G O01W C19 0.5(9) . . . . ?
C13 O01G C020 C17 -9.3(8) . . . . ?
C13 O01G C17 C020 165.0(13) . . . . ?
C13 O01G C17 C14 39(3) . . . . ?
C13 O01G C17 C16 127(5) . . . . ?
C13 O01G C17 C19 -16.2(12) . . . . ?
C13 O01G C19 O01W -178.9(18) . . . . ?
C13 O01G C19 O01X -154(2) . . . . ?
C13 O01G C19 C14 8.5(12) . . . . ?
C13 O01G C19 C3 -43(3) . . . . ?
C13 O01G C19 C15 -120(5) . . . . ?
C13 O01G C19 C17 19.2(13) . . . . ?
C13 O01W O01X O01U 35.8(13) . . . . ?
C13 O01W O01X C3 18.7(7) . . . . ?
C13 O01W O01X C15 12.7(8) . . . . ?
C13 O01W O01X C19 7.1(8) . . . . ?
C13 O01W C15 O01U 175.4(14) . . . . ?
C13 O01W C15 O01X -163.2(11) . . . . ?
C13 O01W C15 C3 66(5) . . . . ?
C13 O01W C15 C20 133(4) . . . . ?
C13 O01W C15 C19 7.6(12) . . . . ?
C13 O01W C19 O01G 2(3) . . . . ?
C13 O01W C19 O01X -146(3) . . . . ?
C13 O01W C19 C14 27(3) . . . . ?
C13 O01W C19 C3 -163(4) . . . . ?
C13 O01W C19 C15 -153(4) . . . . ?
C13 O01W C19 C17 18(3) . . . . ?
C13 C14 C17 O01G -40(3) . . . . ?
C13 C14 C17 C020 -147(2) . . . . ?
C13 C14 C17 C16 178(3) . . . . ?
C13 C14 C17 C19 11.2(11) . . . . ?
C13 C14 C16 C00N 164(4) . . . . ?
C13 C14 C16 C17 -1(2) . . . . ?
C13 C3 C15 O01U 177.4(9) . . . . ?
C13 C3 C15 O01W -64(5) . . . . ?
C13 C3 C15 O01X 179(3) . . . . ?
C13 C3 C15 C20 169(3) . . . . ?
C13 C3 C15 C19 -13.8(15) . . . . ?
C13 C3 C20 O01U -160(5) . . . . ?
C13 C3 C20 C022 -162(3) . . . . ?
C13 C3 C20 C1 22(5) . . . . ?
C13 C3 C20 C15 -150(7) . . . . ?
C13 C3 C20 C21 22(5) . . . . ?
C13 C3 C19 O01G 40(3) . . . . ?
C13 C3 C19 O01W 170(2) . . . . ?
C13 C3 C19 O01X 157.5(17) . . . . ?
C13 C3 C19 C14 -12.7(13) . . . . ?
C13 C3 C19 C15 151(3) . . . . ?
C13 C3 C19 C17 -11.1(10) . . . . ?
C13 C3 C21 C00N 9.2(10) . . . . ?
C13 C3 C21 C1 7(4) . . . . ?
C13 C3 C21 C20 -172.2(18) . . . . ?
C13 C15 C20 O01U -178.8(12) . . . . ?
C13 C15 C20 C022 -176.8(9) . . . . ?
C13 C15 C20 C1 4.1(14) . . . . ?
C13 C15 C20 C3 12(3) . . . . ?
C13 C15 C20 C21 2.9(17) . . . . ?
C13 C15 C19 O01G 106(5) . . . . ?
C13 C15 C19 O01W 162(3) . . . . ?
C13 C15 C19 O01X 154(2) . . . . ?
C13 C15 C19 C14 -18.1(17) . . . . ?
C13 C15 C19 C3 -35(3) . . . . ?
C13 C15 C19 C17 -4.9(16) . . . . ?
C13 C17 C16 C00N -11.6(17) . . . . ?
C13 C17 C16 C14 2(3) . . . . ?
C13 C17 C19 O01G -133(3) . . . . ?
C13 C17 C19 O01W -154(3) . . . . ?
C13 C17 C19 O01X -108(5) . . . . ?
C13 C17 C19 C14 30(3) . . . . ?
C13 C17 C19 C3 27(2) . . . . ?
C13 C17 C19 C15 10(3) . . . . ?
C3 O01U O01X O01W -25.2(12) . . . . ?
C3 O01U O01X C15 0.8(10) . . . . ?
C3 O01U O01X C19 -4.7(7) . . . . ?
C3 O01U C022 C20 -1.2(9) . . . . ?
C3 O01U C15 O01W -161.1(19) . . . . ?
C3 O01U C15 O01X -178.7(17) . . . . ?
C3 O01U C15 C13 7(2) . . . . ?
C3 O01U C15 C20 3.9(13) . . . . ?
C3 O01U C15 C19 -85(12) . . . . ?
C3 O01U C20 C022 178.1(13) . . . . ?
C3 O01U C20 C1 6(4) . . . . ?
C3 O01U C20 C15 -3.9(13) . . . . ?
C3 O01X C15 O01U 2(2) . . . . ?
C3 O01X C15 O01W -160(3) . . . . ?
C3 O01X C15 C13 179(4) . . . . ?
C3 O01X C15 C20 3.9(19) . . . . ?
C3 O01X C15 C19 -168(4) . . . . ?
C3 O01X C19 O01G 160.7(12) . . . . ?
C3 O01X C19 O01W -164.4(11) . . . . ?
C3 O01X C19 C14 20.3(19) . . . . ?
C3 O01X C19 C13 67(6) . . . . ?
C3 O01X C19 C15 5.0(15) . . . . ?
C3 O01X C19 C17 140(4) . . . . ?
C3 C1 C20 O01U -6(4) . . . . ?
C3 C1 C20 C022 -176(2) . . . . ?
C3 C1 C20 C15 2.9(11) . . . . ?
C3 C1 C20 C21 -179(4) . . . . ?
C3 C1 C21 C00N -177(5) . . . . ?
C3 C1 C21 C20 0(2) . . . . ?
C3 C13 C15 O01U -6(2) . . . . ?
C3 C13 C15 O01W 163.5(16) . . . . ?
C3 C13 C15 O01X -179(3) . . . . ?
C3 C13 C15 C20 -4.0(10) . . . . ?
C3 C13 C15 C19 148(3) . . . . ?
C3 C13 C17 O01G -158(4) . . . . ?
C3 C13 C17 C020 -175(3) . . . . ?
C3 C13 C17 C14 35(4) . . . . ?
C3 C13 C17 C16 34(4) . . . . ?
C3 C13 C17 C19 -115(5) . . . . ?
C3 C13 C16 C00N 3.2(9) . . . . ?
C3 C13 C16 C14 16(4) . . . . ?
C3 C13 C16 C17 -166.8(16) . . . . ?
C3 C13 C19 O01G -166.7(8) . . . . ?
C3 C13 C19 O01W -165(4) . . . . ?
C3 C13 C19 O01X -62(5) . . . . ?
C3 C13 C19 C14 38(4) . . . . ?
C3 C13 C19 C15 -17.6(18) . . . . ?
C3 C13 C19 C17 156(2) . . . . ?
C3 C15 C20 O01U 169(4) . . . . ?
C3 C15 C20 C022 171(3) . . . . ?
C3 C15 C20 C1 -8(3) . . . . ?
C3 C15 C20 C21 -9(3) . . . . ?
C3 C15 C19 O01G 141(3) . . . . ?
C3 C15 C19 O01W -163.2(17) . . . . ?
C3 C15 C19 O01X -171(3) . . . . ?
C3 C15 C19 C14 17(2) . . . . ?
C3 C15 C19 C13 35(3) . . . . ?
C3 C15 C19 C17 30(4) . . . . ?
C3 C20 C21 C00N 2(2) . . . . ?
C3 C20 C21 C1 -1(4) . . . . ?
C15 O01U O01X O01W -26.0(11) . . . . ?
C15 O01U O01X C3 -0.8(10) . . . . ?
C15 O01U O01X C19 -5.5(10) . . . . ?
C15 O01U C022 C20 4.2(16) . . . . ?
C15 O01U C3 O01X 1.0(13) . . . . ?
C15 O01U C3 C1 -176(2) . . . . ?
C15 O01U C3 C13 -3.2(11) . . . . ?
C15 O01U C3 C20 -174(2) . . . . ?
C15 O01U C3 C19 6.9(12) . . . . ?
C15 O01U C3 C21 -175.2(18) . . . . ?
C15 O01U C20 C022 -178.0(8) . . . . ?
C15 O01U C20 C1 10(4) . . . . ?
C15 O01U C20 C3 3.9(13) . . . . ?
C15 O01W O01X O01U 23.1(10) . . . . ?
C15 O01W O01X C3 6.0(7) . . . . ?
C15 O01W O01X C19 -5.6(11) . . . . ?
C15 O01W C13 O01G 160.8(9) . . . . ?
C15 O01W C13 C14 -80(4) . . . . ?
C15 O01W C13 C3 -8.2(8) . . . . ?
C15 O01W C13 C17 -170.9(17) . . . . ?
C15 O01W C13 C16 -133(3) . . . . ?
C15 O01W C13 C19 -21(3) . . . . ?
C15 O01W C19 O01G 154.9(14) . . . . ?
C15 O01W C19 O01X 7.0(13) . . . . ?
C15 O01W C19 C14 180(100) . . . . ?
C15 O01W C19 C13 153(4) . . . . ?
C15 O01W C19 C3 -9.8(10) . . . . ?
C15 O01W C19 C17 172(2) . . . . ?
C15 O01X C3 O01U -178(3) . . . . ?
C15 O01X C3 C13 -1(3) . . . . ?
C15 O01X C3 C20 -172(4) . . . . ?
C15 O01X C3 C19 9(3) . . . . ?
C15 O01X C3 C21 -164(5) . . . . ?
C15 O01X C19 O01G 156(2) . . . . ?
C15 O01X C19 O01W -169(2) . . . . ?
C15 O01X C19 C14 15.3(18) . . . . ?
C15 O01X C19 C13 62(6) . . . . ?
C15 O01X C19 C3 -5.0(15) . . . . ?
C15 O01X C19 C17 135(5) . . . . ?
C15 C13 C3 O01U 3.8(13) . . . . ?
C15 C13 C3 O01X 0.3(13) . . . . ?
C15 C13 C3 C1 177.6(18) . . . . ?
C15 C13 C3 C20 158(6) . . . . ?
C15 C13 C3 C19 -19(2) . . . . ?
C15 C13 C3 C21 175.6(19) . . . . ?
C15 C13 C17 O01G -56(5) . . . . ?
C15 C13 C17 C020 -73(6) . . . . ?
C15 C13 C17 C14 137(5) . . . . ?
C15 C13 C17 C16 136(5) . . . . ?
C15 C13 C17 C19 -12(4) . . . . ?
C15 C13 C16 C00N 6.7(17) . . . . ?
C15 C13 C16 C14 20(4) . . . . ?
C15 C13 C16 C17 -163(2) . . . . ?
C15 C13 C19 O01G -149(2) . . . . ?
C15 C13 C19 O01W -147(4) . . . . ?
C15 C13 C19 O01X -44(4) . . . . ?
C15 C13 C19 C14 55(5) . . . . ?
C15 C13 C19 C3 17.6(18) . . . . ?
C15 C13 C19 C17 173.8(19) . . . . ?
C15 C3 C20 O01U -10(3) . . . . ?
C15 C3 C20 C022 -12(5) . . . . ?
C15 C3 C20 C1 172(3) . . . . ?
C15 C3 C20 C21 172(3) . . . . ?
C15 C3 C19 O01G -112(3) . . . . ?
C15 C3 C19 O01W 19(2) . . . . ?
C15 C3 C19 O01X 6(2) . . . . ?
C15 C3 C19 C14 -164(2) . . . . ?
C15 C3 C19 C13 -151(3) . . . . ?
C15 C3 C19 C17 -162(3) . . . . ?
C15 C3 C21 C00N 29(9) . . . . ?
C15 C3 C21 C1 27(11) . . . . ?
C15 C3 C21 C20 -152(10) . . . . ?
C15 C20 C21 C00N 5.0(19) . . . . ?
C15 C20 C21 C1 3(4) . . . . ?
C15 C20 C21 C3 3.4(12) . . . . ?
C17 O01G O01W O01X -63.7(11) . . . . ?
C17 O01G O01W C13 -16.3(7) . . . . ?
C17 O01G O01W C15 -30.7(7) . . . . ?
C17 O01G O01W C19 -15.8(8) . . . . ?
C17 O01G C13 O01W 150.1(13) . . . . ?
C17 O01G C13 C14 -15.1(11) . . . . ?
C17 O01G C13 C3 167(2) . . . . ?
C17 O01G C13 C15 166.3(18) . . . . ?
C17 O01G C13 C16 -10.2(10) . . . . ?
C17 O01G C13 C19 149(2) . . . . ?
C17 O01G C19 O01W 161.9(10) . . . . ?
C17 O01G C19 O01X -172.9(12) . . . . ?
C17 O01G C19 C14 -10.7(6) . . . . ?
C17 O01G C19 C13 -19.2(13) . . . . ?
C17 O01G C19 C3 -62(3) . . . . ?
C17 O01G C19 C15 -140(4) . . . . ?
C17 C14 C13 O01G 14.2(10) . . . . ?
C17 C14 C13 O01W -98(5) . . . . ?
C17 C14 C13 C3 -167.3(14) . . . . ?
C17 C14 C13 C15 -167.3(19) . . . . ?
C17 C14 C13 C16 -2(3) . . . . ?
C17 C14 C13 C19 -135(4) . . . . ?
C17 C14 C16 C00N 165.7(18) . . . . ?
C17 C14 C16 C13 1(2) . . . . ?
C17 C13 C3 O01U 152(4) . . . . ?
C17 C13 C3 O01X 148(4) . . . . ?
C17 C13 C3 C1 -34(4) . . . . ?
C17 C13 C3 C15 148(5) . . . . ?
C17 C13 C3 C20 -54(7) . . . . ?
C17 C13 C3 C19 129(5) . . . . ?
C17 C13 C3 C21 -36(4) . . . . ?
C17 C13 C15 O01U -137(5) . . . . ?
C17 C13 C15 O01W 33(5) . . . . ?
C17 C13 C15 O01X 50(6) . . . . ?
C17 C13 C15 C3 -131(5) . . . . ?
C17 C13 C15 C20 -135(5) . . . . ?
C17 C13 C15 C19 17(5) . . . . ?
C17 C13 C16 C00N 170.1(15) . . . . ?
C17 C13 C16 C14 -177(4) . . . . ?
C17 C13 C19 O01G 37(2) . . . . ?
C17 C13 C19 O01W 39(5) . . . . ?
C17 C13 C19 O01X 142(5) . . . . ?
C17 C13 C19 C14 -118(5) . . . . ?
C17 C13 C19 C3 -156(2) . . . . ?
C17 C13 C19 C15 -173.8(19) . . . . ?
C20 O01U O01X O01W -28.8(15) . . . . ?
C20 O01U O01X C3 -3.6(9) . . . . ?
C20 O01U O01X C15 -2.8(11) . . . . ?
C20 O01U O01X C19 -8.3(10) . . . . ?
C20 O01U C3 O01X 174.6(13) . . . . ?
C20 O01U C3 C1 -2.0(11) . . . . ?
C20 O01U C3 C13 170(2) . . . . ?
C20 O01U C3 C15 174(2) . . . . ?
C20 O01U C3 C19 -179.5(18) . . . . ?
C20 O01U C3 C21 -1.6(11) . . . . ?
C20 O01U C15 O01W -165.0(12) . . . . ?
C20 O01U C15 O01X 177.4(11) . . . . ?
C20 O01U C15 C13 3(3) . . . . ?
C20 O01U C15 C3 -3.9(13) . . . . ?
C20 O01U C15 C19 -89(12) . . . . ?
C20 C1 C3 O01U 1.9(11) . . . . ?
C20 C1 C3 C13 -172.8(15) . . . . ?
C20 C1 C3 C15 -168(5) . . . . ?
C20 C1 C3 C19 179.3(19) . . . . ?
C20 C1 C3 C21 1(4) . . . . ?
C20 C1 C21 C00N -177(3) . . . . ?
C20 C1 C21 C3 0(2) . . . . ?
C20 C3 C15 O01U 9(3) . . . . ?
C20 C3 C15 O01W 128(5) . . . . ?
C20 C3 C15 O01X 11(5) . . . . ?
C20 C3 C15 C13 -169(3) . . . . ?
C20 C3 C15 C19 178(2) . . . . ?
C20 C3 C21 C00N -178.6(17) . . . . ?
C20 C3 C21 C1 179(5) . . . . ?
C20 C15 C19 O01G 142(3) . . . . ?
C20 C15 C19 O01W -162.1(17) . . . . ?
C20 C15 C19 O01X -170(3) . . . . ?
C20 C15 C19 C14 18(3) . . . . ?
C20 C15 C19 C13 36(4) . . . . ?
C20 C15 C19 C3 1.1(11) . . . . ?
C20 C15 C19 C17 31(4) . . . . ?
C16 C00N C14 C1 -172(3) . . . . ?
C16 C00N C14 C13 -163(4) . . . . ?
C16 C00N C14 C17 -130(6) . . . . ?
C16 C00N C14 C19 -157(4) . . . . ?
C16 C00N C1 C14 2.8(10) . . . . ?
C16 C00N C1 C3 -8.6(16) . . . . ?
C16 C00N C1 C20 -12(4) . . . . ?
C16 C00N C1 C21 175(4) . . . . ?
C16 C00N C21 C1 -6(5) . . . . ?
C16 C00N C21 C3 -8.5(12) . . . . ?
C16 C00N C21 C20 -9.2(18) . . . . ?
C16 C14 C13 O01G 17(4) . . . . ?
C16 C14 C13 O01W -95(5) . . . . ?
C16 C14 C13 C3 -165(3) . . . . ?
C16 C14 C13 C15 -165(3) . . . . ?
C16 C14 C13 C17 2(3) . . . . ?
C16 C14 C13 C19 -133(5) . . . . ?
C16 C14 C17 O01G 142(3) . . . . ?
C16 C14 C17 C020 35(3) . . . . ?
C16 C14 C17 C13 -178(3) . . . . ?
C16 C14 C17 C19 -167(3) . . . . ?
C16 C13 C3 O01U 179.2(10) . . . . ?
C16 C13 C3 O01X 175.8(8) . . . . ?
C16 C13 C3 C1 -7.0(11) . . . . ?
C16 C13 C3 C15 175.5(16) . . . . ?
C16 C13 C3 C20 -27(5) . . . . ?
C16 C13 C3 C19 156.5(19) . . . . ?
C16 C13 C3 C21 -9.0(12) . . . . ?
C16 C13 C15 O01U -13(4) . . . . ?
C16 C13 C15 O01W 156.9(14) . . . . ?
C16 C13 C15 O01X 174.1(13) . . . . ?
C16 C13 C15 C3 -7(2) . . . . ?
C16 C13 C15 C20 -11(2) . . . . ?
C16 C13 C15 C19 142(3) . . . . ?
C16 C13 C17 O01G 167.5(11) . . . . ?
C16 C13 C17 C020 151(2) . . . . ?
C16 C13 C17 C14 0.9(12) . . . . ?
C16 C13 C17 C19 -149(2) . . . . ?
C16 C13 C19 O01G 124(5) . . . . ?
C16 C13 C19 O01W 126(4) . . . . ?
C16 C13 C19 O01X -131(4) . . . . ?
C16 C13 C19 C14 -31(3) . . . . ?
C16 C13 C19 C3 -69(5) . . . . ?
C16 C13 C19 C15 -87(5) . . . . ?
C16 C13 C19 C17 87(5) . . . . ?
C16 C17 C19 O01G -169.3(12) . . . . ?
C16 C17 C19 O01W 169.5(11) . . . . ?
C16 C17 C19 O01X -145(4) . . . . ?
C16 C17 C19 C14 -6.6(12) . . . . ?
C16 C17 C19 C13 -36(3) . . . . ?
C16 C17 C19 C3 -9.1(17) . . . . ?
C16 C17 C19 C15 -27(4) . . . . ?
C19 O01G O01W O01X -47.9(10) . . . . ?
C19 O01G O01W C13 -0.5(9) . . . . ?
C19 O01G O01W C15 -14.9(8) . . . . ?
C19 O01G C020 C17 1.8(12) . . . . ?
C19 O01G C13 O01W 0.8(13) . . . . ?
C19 O01G C13 C14 -164(2) . . . . ?
C19 O01G C13 C3 18.0(11) . . . . ?
C19 O01G C13 C15 17.0(13) . . . . ?
C19 O01G C13 C17 -149(2) . . . . ?
C19 O01G C13 C16 -159.5(19) . . . . ?
C19 O01G C17 C020 -178.8(8) . . . . ?
C19 O01G C17 C14 55(3) . . . . ?
C19 O01G C17 C13 16.2(12) . . . . ?
C19 O01G C17 C16 143(5) . . . . ?
C19 O01W O01X O01U 28.6(14) . . . . ?
C19 O01W O01X C3 11.6(9) . . . . ?
C19 O01W O01X C15 5.6(11) . . . . ?
C19 O01W C13 O01G -178(3) . . . . ?
C19 O01W C13 C14 -58(4) . . . . ?
C19 O01W C13 C3 13(3) . . . . ?
C19 O01W C13 C15 21(3) . . . . ?
C19 O01W C13 C17 -150(4) . . . . ?
C19 O01W C13 C16 -112(4) . . . . ?
C19 O01W C15 O01U 168(2) . . . . ?
C19 O01W C15 O01X -170.8(17) . . . . ?
C19 O01W C15 C13 -7.6(12) . . . . ?
C19 O01W C15 C3 58(5) . . . . ?
C19 O01W C15 C20 126(5) . . . . ?
C19 O01X C3 O01U 173.6(9) . . . . ?
C19 O01X C3 C13 -9.2(8) . . . . ?
C19 O01X C3 C15 -9(3) . . . . ?
C19 O01X C3 C20 178.9(18) . . . . ?
C19 O01X C3 C21 -173(4) . . . . ?
C19 O01X C15 O01U 169.3(18) . . . . ?
C19 O01X C15 O01W 7.9(16) . . . . ?
C19 O01X C15 C13 -13.5(11) . . . . ?
C19 O01X C15 C3 168(4) . . . . ?
C19 O01X C15 C20 171(2) . . . . ?
C19 C14 C13 O01G 150(5) . . . . ?
C19 C14 C13 O01W 38(4) . . . . ?
C19 C14 C13 C3 -32(4) . . . . ?
C19 C14 C13 C15 -32(3) . . . . ?
C19 C14 C13 C17 135(4) . . . . ?
C19 C14 C13 C16 133(5) . . . . ?
C19 C14 C17 O01G -51(3) . . . . ?
C19 C14 C17 C020 -158.6(19) . . . . ?
C19 C14 C17 C13 -11.2(11) . . . . ?
C19 C14 C17 C16 167(3) . . . . ?
C19 C14 C16 C00N 154(4) . . . . ?
C19 C14 C16 C13 -10.7(10) . . . . ?
C19 C14 C16 C17 -12(2) . . . . ?
C19 C13 C3 O01U 22.7(19) . . . . ?
C19 C13 C3 O01X 19.3(15) . . . . ?
C19 C13 C3 C1 -163.5(17) . . . . ?
C19 C13 C3 C15 19.0(19) . . . . ?
C19 C13 C3 C20 177(5) . . . . ?
C19 C13 C3 C21 -165.5(17) . . . . ?
C19 C13 C15 O01U -155(4) . . . . ?
C19 C13 C15 O01W 15(2) . . . . ?
C19 C13 C15 O01X 32(3) . . . . ?
C19 C13 C15 C3 -148(3) . . . . ?
C19 C13 C15 C20 -152(3) . . . . ?
C19 C13 C17 O01G -44(3) . . . . ?
C19 C13 C17 C020 -60(3) . . . . ?
C19 C13 C17 C14 150(3) . . . . ?
C19 C13 C17 C16 149(2) . . . . ?
C19 C13 C16 C00N 62(6) . . . . ?
C19 C13 C16 C14 75(7) . . . . ?
C19 C13 C16 C17 -108(6) . . . . ?
C19 C3 C15 O01U -169(2) . . . . ?
C19 C3 C15 O01W -50(5) . . . . ?
C19 C3 C15 O01X -167(4) . . . . ?
C19 C3 C15 C13 13.8(15) . . . . ?
C19 C3 C15 C20 -178(2) . . . . ?
C19 C3 C21 C00N 0.4(17) . . . . ?
C19 C3 C21 C1 -2(5) . . . . ?
C19 C3 C21 C20 179(2) . . . . ?
C19 C15 C20 O01U 166(3) . . . . ?
C19 C15 C20 C022 168(2) . . . . ?
C19 C15 C20 C1 -11(3) . . . . ?
C19 C15 C20 C3 -3(3) . . . . ?
C19 C15 C20 C21 -12(3) . . . . ?
C19 C17 C16 C00N 1.7(17) . . . . ?
C19 C17 C16 C14 15(3) . . . . ?
C19 C17 C16 C13 13.4(11) . . . . ?
C21 C00N C14 C1 2.3(12) . . . . ?
C21 C00N C14 C13 11.7(17) . . . . ?
C21 C00N C14 C17 45(4) . . . . ?
C21 C00N C14 C16 175(3) . . . . ?
C21 C00N C14 C19 17.6(12) . . . . ?
C21 C00N C1 C14 -172(4) . . . . ?
C21 C00N C1 C3 177(5) . . . . ?
C21 C00N C1 C20 173(7) . . . . ?
C21 C00N C16 C14 -7(3) . . . . ?
C21 C00N C16 C13 3.7(12) . . . . ?
C21 C00N C16 C17 9.0(15) . . . . ?
C21 C1 C3 O01U 1(4) . . . . ?
C21 C1 C3 C13 -173(4) . . . . ?
C21 C1 C3 C15 -169(4) . . . . ?
C21 C1 C3 C20 -1(4) . . . . ?
C21 C1 C3 C19 179(4) . . . . ?
C21 C1 C20 O01U 173(4) . . . . ?
C21 C1 C20 C022 4(4) . . . . ?
C21 C1 C20 C3 179(4) . . . . ?
C21 C1 C20 C15 -178(3) . . . . ?
C21 C3 C15 O01U 155(9) . . . . ?
C21 C3 C15 O01W -86(10) . . . . ?
C21 C3 C15 O01X 157(7) . . . . ?
C21 C3 C15 C13 -22(10) . . . . ?
C21 C3 C15 C20 146(12) . . . . ?
C21 C3 C15 C19 -36(10) . . . . ?
C21 C3 C20 O01U 178.0(13) . . . . ?
C21 C3 C20 C022 176(3) . . . . ?
C21 C3 C20 C1 -0.2(14) . . . . ?
C21 C3 C20 C15 -172(3) . . . . ?
C21 C3 C19 O01G 59(4) . . . . ?
C21 C3 C19 O01W -170.2(12) . . . . ?
C21 C3 C19 O01X 177.1(14) . . . . ?
C21 C3 C19 C14 6.9(14) . . . . ?
C21 C3 C19 C13 20(2) . . . . ?
C21 C3 C19 C15 171(3) . . . . ?
C21 C3 C19 C17 9(2) . . . . ?
C1A C1F C1E C1D 0.0 . . . . ?
C1F P002 C00D C00C -75.9(3) . . . . ?
C1F P002 C00D C00H 167.7(3) . . . . ?
C1F P002 C00I C00L -67.0(4) . . . . ?
C1F P002 C00I C00U 106.1(4) . . . . ?
C1F C1A C1B C1C 0.0 . . . . ?
C1F C1E C1D C1C 0.0 . . . . ?
C1E C1D C1C C1B 0.0 . . . . ?
C1D C1C C1B C1A 0.0 . . . . ?
C1B C1A C1F P002 -179.1(6) . . . . ?
C1B C1A C1F C1E 0.0 . . . . ?
C1G P001 C009 C00A -169.5(5) . . . . ?
C1G P001 C009 C00F 75.6(5) . . . . ?
C1G P001 C00G C00O 62.6(6) . . . . ?
C1G P001 C00G C00X -107.9(6) . . . . ?
C1G C1H C1I C1K 0.0 . . . . ?
C1H C1G C1J C1L 0.0 . . . . ?
C1H C1I C1K C1L 0.0 . . . . ?
C1I C1K C1L C1J 0.0 . . . . ?
C1K C1L C1J C1G 0.0 . . . . ?
C1J C1G C1H C1I 0.0 . . . . ?
